data_7133905
loop_
_publ_author_name
'Lee, Minji'
'Noh, Hyunju'
'Kim, Youngsuk'

_publ_section_title
;
 Diamidocarbene-derived palladium and nickel-sulfur clusters.
;
_journal_issue 94
_journal_name_full 'Chemical communications (Cambridge, England)'
_journal_page_first 13867
_journal_page_last 13870
_journal_paper_doi 10.1039/d4cc04582c
_journal_volume 60
_journal_year 2024
_chemical_formula_moiety 'C100 H112 N8 Ni4 O8 S8, C2 H3 N'
_chemical_formula_sum 'C102 H115 N9 Ni4 O8 S8'
_chemical_formula_weight 2086.34
_space_group_crystal_system triclinic
_space_group_IT_number 2
_space_group_name_Hall '-P 1'
_space_group_name_H-M_alt 'P -1'
_atom_sites_solution_hydrogens geom
_atom_sites_solution_primary dual
_audit_creation_date 2024-09-05
_audit_creation_method
;
Olex2 1.5
(compiled 2024.02.16 svn.r378c4104 for OlexSys, GUI svn.r6928)
;
_audit_update_record
;
2024-10-09 deposited with the CCDC.	2024-10-21 downloaded from the CCDC.
;
_cell_angle_alpha 89.171(2)
_cell_angle_beta 84.225(2)
_cell_angle_gamma 76.607(2)
_cell_formula_units_Z 2
_cell_length_a 15.1288(8)
_cell_length_b 15.5209(8)
_cell_length_c 21.5815(12)
_cell_measurement_reflns_used 9638
_cell_measurement_temperature 150
_cell_measurement_theta_max 29.125
_cell_measurement_theta_min 2.317
_cell_volume 4904.6(5)
_computing_cell_refinement 'Bruker APEX4 software'
_computing_data_collection 'Bruker APEX4 software'
_computing_data_reduction 'Bruker APEX4 software'
_computing_molecular_graphics 'Olex2 1.5 (Dolomanov et al., 2009)'
_computing_publication_material 'Olex2 1.5 (Dolomanov et al., 2009)'
_computing_structure_refinement 'SHELXL 2019/3 (Sheldrick, 2015)'
_computing_structure_solution 'SHELXT 2018/2 (Sheldrick, 2018)'
_diffrn_ambient_temperature 150
_diffrn_measured_fraction_theta_full 0.999
_diffrn_measured_fraction_theta_max 0.999
_diffrn_measurement_device_type 'Bruker APEX-II CCD'
_diffrn_measurement_method '\f and \w scans'
_diffrn_radiation_type MoK\a
_diffrn_radiation_wavelength 0.71073
_diffrn_reflns_av_R_equivalents 0.2189
_diffrn_reflns_av_unetI/netI 0.0620
_diffrn_reflns_Laue_measured_fraction_full 0.999
_diffrn_reflns_Laue_measured_fraction_max 0.999
_diffrn_reflns_limit_h_max 18
_diffrn_reflns_limit_h_min -18
_diffrn_reflns_limit_k_max 18
_diffrn_reflns_limit_k_min -18
_diffrn_reflns_limit_l_max 25
_diffrn_reflns_limit_l_min -25
_diffrn_reflns_number 299389
_diffrn_reflns_point_group_measured_fraction_full 0.999
_diffrn_reflns_point_group_measured_fraction_max 0.999
_diffrn_reflns_theta_full 25.242
_diffrn_reflns_theta_max 25.350
_diffrn_reflns_theta_min 2.318
_diffrn_source_current 1.4
_diffrn_source_power 0.07
_diffrn_source_voltage 50.0
_diffrn_standards_number 0
_exptl_absorpt_coefficient_mu 0.988
_exptl_absorpt_correction_T_max 0.7458
_exptl_absorpt_correction_T_min 0.5619
_exptl_absorpt_correction_type multi-scan
_exptl_absorpt_process_details
;
SADABS-2016/2 (Bruker,2016/2) was used for absorption correction.
wR2(int) was 0.1501 before and 0.0906 after correction.
The Ratio of minimum to maximum transmission is 0.7534.
The \l/2 correction factor is Not present.
;
_exptl_crystal_colour black
_exptl_crystal_colour_primary black
_exptl_crystal_density_diffrn 1.413
_exptl_crystal_description block
_exptl_crystal_F_000 2188
_exptl_crystal_size_max 0.1
_exptl_crystal_size_mid 0.1
_exptl_crystal_size_min 0.1
_refine_diff_density_max 1.773
_refine_diff_density_min -1.199
_refine_diff_density_rms 0.071
_refine_ls_extinction_method none
_refine_ls_goodness_of_fit_ref 1.011
_refine_ls_hydrogen_treatment constr
_refine_ls_matrix_type full
_refine_ls_number_parameters 1201
_refine_ls_number_reflns 17932
_refine_ls_number_restraints 44
_refine_ls_restrained_S_all 1.024
_refine_ls_R_factor_all 0.0517
_refine_ls_R_factor_gt 0.0333
_refine_ls_shift/su_max 0.001
_refine_ls_shift/su_mean 0.000
_refine_ls_structure_factor_coef Fsqd
_refine_ls_weighting_details 'w=1/[\s^2^(Fo^2^)+(0.0373P)^2^+2.0605P] where P=(Fo^2^+2Fc^2^)/3'
_refine_ls_weighting_scheme calc
_refine_ls_wR_factor_gt 0.0839
_refine_ls_wR_factor_ref 0.0916
_reflns_Friedel_coverage 0.000
_reflns_number_gt 13762
_reflns_number_total 17932
_reflns_threshold_expression 'I > 2\s(I)'
_cod_data_source_file d4cc04582c2.cif
_cod_data_source_block p-1-083_CCDC1
_cod_depositor_comments 'Adding full bibliography for 7133902--7133905.cif.'
_cod_database_code 7133905
_shelx_shelxl_version_number 2019/3
_shelx_space_group_comment
;
The symmetry employed for this shelxl refinement is uniquely defined
by the following loop, which should always be used as a source of
symmetry information in preference to the above space-group names.
They are only intended as comments.
;
_olex2_refinement_description
;
1. Fixed Uiso
 At 1.2 times of:
  All C(H) groups
 At 1.5 times of:
  All C(H,H,H) groups
2. Restrained distances
 N9-C101
 1.14 with sigma of 0.02
 C101-N9
 1.137 with sigma of 0.01
 C101-C102
 1.456 with sigma of 0.01
 C102-N9
 2.593 with sigma of 0.02
 N9-C102
 2.59 with sigma of 0.04
3. Uiso/Uaniso restraints and constraints
N9 \\sim C101 \\sim C102: within 2A with sigma of 0.04 and sigma for terminal
atoms of 0.08 within 2A
Uanis(C101) \\sim Ueq, Uanis(N9) \\sim Ueq, Uanis(C102) \\sim Ueq: with sigma
of 0.004 and sigma for terminal atoms of 0.008
Uanis(C102) = Uanis(C101) = Uanis(N9)
4. Rigid body (RIGU) restrains
 N9, C101, C102
 with sigma for 1-2 distances of 0.004 and sigma for 1-3 distances of 0.004
5.a Aromatic/amide H refined with riding coordinates:
 C51(H51), C57(H57), C73(H73), C81(H81), C85(H85), C89(H89), C91(H91),
 C99(H99), C26(H26), C58(H58), C17(H17), C34(H34), C72(H72), C19(H19), C38(H38),
  C21(H21)
5.b Idealised Me refined as rotating group:
 C4(H4A,H4B,H4C), C22(H22A,H22B,H22C), C43(H43A,H43B,H43C), C47(H47A,H47B,
 H47C), C67(H67A,H67B,H67C), C69(H69A,H69B,H69C), C75(H75A,H75B,H75C), C95(H95A,
 H95B,H95C), C97(H97A,H97B,H97C), C13(H13A,H13B,H13C), C64(H64A,H64B,H64C),
 C66(H66A,H66B,H66C), C68(H68A,H68B,H68C), C70(H70A,H70B,H70C), C36(H36A,H36B,
 H36C), C76(H76A,H76B,H76C), C80(H80A,H80B,H80C), C40(H40A,H40B,H40C), C84(H84A,
 H84B,H84C), C42(H42A,H42B,H42C), C11(H11A,H11B,H11C), C88(H88A,H88B,H88C),
 C44(H44A,H44B,H44C), C90(H90A,H90B,H90C), C23(H23A,H23B,H23C), C92(H92A,H92B,
 H92C), C46(H46A,H46B,H46C), C94(H94A,H94B,H94C), C3(H3A,H3B,H3C), C96(H96A,
 H96B,H96C), C48(H48A,H48B,H48C), C98(H98A,H98B,H98C), C102(H10A,H10B,H10C)
;
_olex2_submission_special_instructions 'No special instructions were received'

loop_
_space_group_symop_operation_xyz
'x, y, z'
'-x, -y, -z'

loop_
_atom_site_label
_atom_site_type_symbol
_atom_site_fract_x
_atom_site_fract_y
_atom_site_fract_z
_atom_site_U_iso_or_equiv
_atom_site_adp_type
_atom_site_occupancy
_atom_site_site_symmetry_order
_atom_site_calc_flag
_atom_site_refinement_flags_posn
_atom_site_refinement_flags_adp
_atom_site_refinement_flags_occupancy
_atom_site_disorder_assembly
_atom_site_disorder_group
Ni1 Ni 0.60629(2) 0.34762(2) 0.80157(2) 0.01400(8) Uani 1 1 d . . . . .
Ni4 Ni 0.77515(2) 0.22380(2) 0.73205(2) 0.01384(8) Uani 1 1 d . . . . .
Ni2 Ni 0.60115(2) 0.34784(2) 0.68979(2) 0.01408(8) Uani 1 1 d . . . . .
Ni3 Ni 0.64394(2) 0.15895(2) 0.74413(2) 0.01423(8) Uani 1 1 d . . . . .
S1 S 0.75241(4) 0.33058(4) 0.66384(3) 0.01461(14) Uani 1 1 d . . . . .
S4 S 0.62990(4) 0.46177(4) 0.73777(3) 0.01506(14) Uani 1 1 d . . . . .
S6 S 0.76687(4) 0.11839(4) 0.80026(3) 0.01584(14) Uani 1 1 d . . . . .
S8 S 0.57781(4) 0.22035(4) 0.66138(3) 0.01515(14) Uani 1 1 d . . . . .
S2 S 0.55229(4) 0.22697(4) 0.82200(3) 0.01493(14) Uani 1 1 d . . . . .
S5 S 0.47306(4) 0.38244(4) 0.76164(3) 0.01581(14) Uani 1 1 d . . . . .
S3 S 0.74896(4) 0.29826(4) 0.82168(3) 0.01479(14) Uani 1 1 d . . . . .
S7 S 0.75217(4) 0.11486(4) 0.66824(3) 0.01554(14) Uani 1 1 d . . . . .
O1 O 1.03365(13) 0.47664(12) 0.62787(10) 0.0262(5) Uani 1 1 d . . . . .
O4 O 0.80828(14) 0.71767(12) 0.67531(10) 0.0272(5) Uani 1 1 d . . . . .
O6 O 0.27798(14) 0.07932(13) 0.86717(10) 0.0321(5) Uani 1 1 d . . . . .
O8 O 0.88247(14) 0.00786(13) 1.02011(9) 0.0284(5) Uani 1 1 d . . . . .
O2 O 0.80422(14) -0.00943(13) 0.43392(9) 0.0273(5) Uani 1 1 d . . . . .
O5 O 0.57375(15) 0.23591(13) 0.41643(9) 0.0303(5) Uani 1 1 d . . . . .
O3 O 0.74133(16) 0.30189(14) 1.06621(9) 0.0340(5) Uani 1 1 d . . . . .
O7 O 0.12920(13) 0.35977(13) 0.84614(10) 0.0301(5) Uani 1 1 d . . . . .
N1 N 0.77998(15) 0.58291(13) 0.69715(10) 0.0168(5) Uani 1 1 d . . . . .
N3 N 0.89446(15) 0.45396(14) 0.66384(10) 0.0170(5) Uani 1 1 d . . . . .
N5 N 0.61924(15) 0.19965(14) 0.51158(10) 0.0175(5) Uani 1 1 d . . . . .
N7 N 0.74771(15) 0.07806(14) 0.51848(10) 0.0170(5) Uani 1 1 d . . . . .
N8 N 0.81452(15) 0.09625(14) 0.94651(10) 0.0180(5) Uani 1 1 d . . . . .
N4 N 0.27865(15) 0.32102(14) 0.80893(11) 0.0190(5) Uani 1 1 d . . . . .
N2 N 0.75313(15) 0.25023(14) 0.96782(10) 0.0182(5) Uani 1 1 d . . . . .
N6 N 0.36285(15) 0.17474(14) 0.82904(10) 0.0189(5) Uani 1 1 d . . . . .
C1 C 0.95176(19) 0.50518(17) 0.63703(13) 0.0194(6) Uani 1 1 d . . . . .
C4 C 0.9631(2) 0.33437(18) 0.56100(13) 0.0231(6) Uani 1 1 d . . . . .
H4A H 0.993502 0.381363 0.550919 0.035 Uiso 1 1 calc R U . . .
H4B H 0.899113 0.354910 0.556673 0.035 Uiso 1 1 calc R U . . .
H4C H 0.988504 0.285106 0.533260 0.035 Uiso 1 1 calc R U . . .
C6 C 0.90502(19) 0.59625(17) 0.61674(13) 0.0215(6) Uani 1 1 d . . . . .
C8 C 0.48736(19) 0.04798(17) 0.84863(13) 0.0215(6) Uani 1 1 d . . . . .
C10 C 0.94113(17) 0.36332(17) 0.67723(13) 0.0169(6) Uani 1 1 d . . . . .
C12 C 0.47526(19) 0.30271(18) 0.54909(13) 0.0206(6) Uani 1 1 d . . . . .
C14 C 0.95974(18) 0.34120(17) 0.73760(12) 0.0175(6) Uani 1 1 d . . . . .
C16 C 0.43505(18) 0.10037(17) 0.80591(13) 0.0192(6) Uani 1 1 d . . . . .
C18 C 0.68547(18) 0.33030(17) 0.95515(12) 0.0179(6) Uani 1 1 d . . . . .
C20 C 0.68029(17) 0.14611(16) 0.55067(12) 0.0156(5) Uani 1 1 d . . . . .
C22 C 0.5650(2) 0.24265(18) 0.97973(13) 0.0248(6) Uani 1 1 d . . . . .
H22A H 0.591967 0.194641 0.951249 0.037 Uiso 1 1 calc R U . . .
H22B H 0.499663 0.253272 0.981858 0.037 Uiso 1 1 calc R U . . .
H22C H 0.584365 0.227637 1.020316 0.037 Uiso 1 1 calc R U . . .
C24 C 0.84146(18) 0.01833(17) 0.90626(12) 0.0182(6) Uani 1 1 d . . . . .
C25 C 0.80181(17) 0.48929(16) 0.68682(12) 0.0152(5) Uani 1 1 d . . . . .
C27 C 0.74284(19) 0.04876(17) 0.45863(12) 0.0194(6) Uani 1 1 d . . . . .
C29 C 0.56940(19) 0.28729(17) 0.53285(12) 0.0183(6) Uani 1 1 d . . . . .
C31 C 0.97588(18) 0.30574(17) 0.62707(13) 0.0187(6) Uani 1 1 d . . . . .
C33 C 0.82128(18) 0.02583(17) 0.55080(12) 0.0172(6) Uani 1 1 d . . . . .
C35 C 0.74227(17) 0.43647(16) 0.69906(12) 0.0149(5) Uani 1 1 d . . . . .
C37 C 0.82893(18) 0.63840(17) 0.66575(13) 0.0196(6) Uani 1 1 d . . . . .
C39 C 0.36564(18) 0.26332(17) 0.81063(12) 0.0169(6) Uani 1 1 d . . . . .
C41 C 0.77570(18) 0.18068(16) 0.92261(12) 0.0167(6) Uani 1 1 d . . . . .
C43 C 0.8626(2) 0.5856(2) 0.55595(14) 0.0303(7) Uani 1 1 d . . . . .
H43A H 0.909762 0.557191 0.524813 0.045 Uiso 1 1 calc R U . . .
H43B H 0.833202 0.642900 0.541547 0.045 Uiso 1 1 calc R U . . .
H43C H 0.818482 0.550156 0.563712 0.045 Uiso 1 1 calc R U . . .
C45 C 0.28674(19) 0.15450(18) 0.86237(13) 0.0223(6) Uani 1 1 d . . . . .
C47 C 0.4658(2) 0.0621(2) 0.91762(14) 0.0292(7) Uani 1 1 d . . . . .
H47A H 0.450176 0.124435 0.926842 0.044 Uiso 1 1 calc R U . . .
H47B H 0.518115 0.034085 0.938308 0.044 Uiso 1 1 calc R U . . .
H47C H 0.415211 0.036833 0.931853 0.044 Uiso 1 1 calc R U . . .
C49 C 0.61447(19) 0.18062(18) 0.44999(13) 0.0208(6) Uani 1 1 d . . . . .
C51 C 0.5599(2) -0.01916(18) 0.82508(14) 0.0264(7) Uani 1 1 d . . . . .
H51 H 0.595517 -0.054381 0.852771 0.032 Uiso 1 1 calc R U . . .
C53 C 0.23623(18) 0.41755(18) 0.72014(14) 0.0231(6) Uani 1 1 d . . . . .
C55 C 0.61651(19) 0.35435(17) 0.53377(12) 0.0189(6) Uani 1 1 d . . . . .
C57 C 0.4305(2) 0.38544(18) 0.57303(13) 0.0238(6) Uani 1 1 d . . . . .
H57 H 0.367880 0.396921 0.584185 0.029 Uiso 1 1 calc R U . . .
C59 C 0.84731(19) 0.08195(18) 1.00471(13) 0.0209(6) Uani 1 1 d . . . . .
C61 C 0.92307(18) 0.00568(17) 0.86803(12) 0.0186(6) Uani 1 1 d . . . . .
C63 C 0.78877(19) -0.04434(18) 0.91188(13) 0.0224(6) Uani 1 1 d . . . . .
C65 C 0.44901(19) 0.08134(17) 0.74250(13) 0.0217(6) Uani 1 1 d . . . . .
C67 C 0.2199(2) 0.3419(2) 0.68443(14) 0.0289(7) Uani 1 1 d . . . . .
H67A H 0.182986 0.364398 0.651465 0.043 Uiso 1 1 calc R U . . .
H67B H 0.188818 0.306766 0.711824 0.043 Uiso 1 1 calc R U . . .
H67C H 0.277274 0.306044 0.667057 0.043 Uiso 1 1 calc R U . . .
C69 C 0.9751(2) 0.65351(19) 0.60639(16) 0.0326(8) Uani 1 1 d . . . . .
H69A H 0.997942 0.661896 0.645232 0.049 Uiso 1 1 calc R U . . .
H69B H 0.946507 0.710006 0.590333 0.049 Uiso 1 1 calc R U . . .
H69C H 1.024714 0.624516 0.577117 0.049 Uiso 1 1 calc R U . . .
C71 C 0.59480(19) 0.32503(18) 0.95736(12) 0.0208(6) Uani 1 1 d . . . . .
C73 C 0.6461(2) 0.48286(18) 0.93041(13) 0.0227(6) Uani 1 1 d . . . . .
H73 H 0.662403 0.536729 0.923811 0.027 Uiso 1 1 calc R U . . .
C75 C 0.7064(2) -0.0313(2) 0.95902(15) 0.0323(7) Uani 1 1 d . . . . .
H75A H 0.725674 -0.036499 1.000219 0.049 Uiso 1 1 calc R U . . .
H75B H 0.673047 -0.075569 0.952736 0.049 Uiso 1 1 calc R U . . .
H75C H 0.667876 0.026445 0.954173 0.049 Uiso 1 1 calc R U . . .
C77 C 0.75928(18) 0.19532(16) 0.86214(12) 0.0169(6) Uani 1 1 d . . . . .
C79 C 0.6885(2) 0.64991(17) 0.79233(14) 0.0240(6) Uani 1 1 d . . . . .
C81 C 0.2184(2) 0.5033(2) 0.69569(15) 0.0304(7) Uani 1 1 d . . . . .
H81 H 0.199126 0.511648 0.656020 0.036 Uiso 1 1 calc R U . . .
C83 C 0.69338(18) 0.63007(16) 0.72919(13) 0.0196(6) Uani 1 1 d . . . . .
C85 C 0.5320(2) 0.39947(18) 0.94047(13) 0.0225(6) Uani 1 1 d . . . . .
H85 H 0.471636 0.396332 0.939049 0.027 Uiso 1 1 calc R U . . .
C87 C 0.81103(19) -0.05446(17) 0.57765(13) 0.0206(6) Uani 1 1 d . . . . .
C89 C 0.9485(2) -0.07118(18) 0.83161(13) 0.0220(6) Uani 1 1 d . . . . .
H89 H 1.002011 -0.080458 0.804818 0.026 Uiso 1 1 calc R U . . .
C91 C 1.02650(19) 0.22154(17) 0.63963(13) 0.0215(6) Uani 1 1 d . . . . .
H91 H 1.050680 0.182222 0.606805 0.026 Uiso 1 1 calc R U . . .
C93 C 0.65780(19) 0.08728(18) 0.42765(13) 0.0218(6) Uani 1 1 d . . . . .
C95 C 0.3859(2) 0.13097(19) 0.69844(14) 0.0270(7) Uani 1 1 d . . . . .
H95A H 0.323874 0.133668 0.714669 0.040 Uiso 1 1 calc R U . . .
H95B H 0.398214 0.101207 0.658739 0.040 Uiso 1 1 calc R U . . .
H95C H 0.395103 0.189955 0.693575 0.040 Uiso 1 1 calc R U . . .
C97 C 0.4242(2) 0.23146(19) 0.54133(14) 0.0273(7) Uani 1 1 d . . . . .
H97A H 0.421478 0.221728 0.497806 0.041 Uiso 1 1 calc R U . . .
H97B H 0.363347 0.249746 0.561655 0.041 Uiso 1 1 calc R U . . .
H97C H 0.455247 0.177562 0.559596 0.041 Uiso 1 1 calc R U . . .
C99 C 0.8800(2) -0.10029(17) 0.61069(13) 0.0232(6) Uani 1 1 d . . . . .
H99 H 0.873510 -0.152516 0.630311 0.028 Uiso 1 1 calc R U . . .
C100 C 0.5568(2) 0.47908(18) 0.92552(13) 0.0223(6) Uani 1 1 d . . . . .
C50 C 0.20283(19) 0.30935(19) 0.84760(14) 0.0232(6) Uani 1 1 d . . . . .
C13 C 0.98188(19) 0.07133(18) 0.86664(14) 0.0238(6) Uani 1 1 d . . . . .
H13A H 0.948797 0.127318 0.852412 0.036 Uiso 1 1 calc R U . . .
H13B H 1.036130 0.050418 0.838859 0.036 Uiso 1 1 calc R U . . .
H13C H 0.998399 0.078329 0.907755 0.036 Uiso 1 1 calc R U . . .
C52 C 0.44688(18) 0.28522(16) 0.79565(12) 0.0163(6) Uani 1 1 d . . . . .
C26 C 0.5687(2) 0.43542(18) 0.55952(13) 0.0232(6) Uani 1 1 d . . . . .
H26 H 0.599527 0.480312 0.562585 0.028 Uiso 1 1 calc R U . . .
C54 C 0.7747(2) 0.24239(19) 1.02856(13) 0.0230(6) Uani 1 1 d . . . . .
C7 C 0.21955(19) 0.23312(19) 0.89360(14) 0.0243(6) Uani 1 1 d . . . . .
C56 C 0.5813(2) -0.03568(18) 0.76167(14) 0.0271(7) Uani 1 1 d . . . . .
C28 C 0.67497(18) 0.16134(16) 0.61290(12) 0.0161(6) Uani 1 1 d . . . . .
C58 C 0.5240(2) 0.01391(18) 0.72141(14) 0.0261(7) Uani 1 1 d . . . . .
H58 H 0.535912 0.001844 0.678913 0.031 Uiso 1 1 calc R U . . .
C15 C 0.9594(2) -0.07086(18) 0.61564(13) 0.0237(6) Uani 1 1 d . . . . .
C60 C 0.71284(19) 0.40925(18) 0.94481(12) 0.0214(6) Uani 1 1 d . . . . .
C30 C 0.8436(2) 0.16102(19) 1.04545(13) 0.0236(6) Uani 1 1 d . . . . .
C62 C 1.04167(19) 0.19497(18) 0.70005(13) 0.0234(6) Uani 1 1 d . . . . .
C2 C 0.62071(19) 0.66238(17) 0.69383(14) 0.0237(6) Uani 1 1 d . . . . .
C64 C 0.9101(2) 0.14208(18) 0.52396(14) 0.0240(6) Uani 1 1 d . . . . .
H64A H 0.879071 0.151150 0.486879 0.036 Uiso 1 1 calc R U . . .
H64B H 0.973664 0.140257 0.513514 0.036 Uiso 1 1 calc R U . . .
H64C H 0.883940 0.189836 0.552821 0.036 Uiso 1 1 calc R U . . .
C32 C 0.26506(18) 0.40781(17) 0.77947(13) 0.0210(6) Uani 1 1 d . . . . .
C66 C 0.8094(2) 0.4151(2) 0.94960(14) 0.0276(7) Uani 1 1 d . . . . .
H66A H 0.823441 0.404937 0.991868 0.041 Uiso 1 1 calc R U . . .
H66B H 0.816494 0.472916 0.937126 0.041 Uiso 1 1 calc R U . . .
H66C H 0.850046 0.371163 0.922883 0.041 Uiso 1 1 calc R U . . .
C17 C 0.6064(2) 0.70074(19) 0.82005(15) 0.0324(8) Uani 1 1 d . . . . .
H17 H 0.601826 0.715033 0.862135 0.039 Uiso 1 1 calc R U . . .
C68 C 0.9333(2) 0.40781(18) 0.78986(13) 0.0235(6) Uani 1 1 d . . . . .
H68A H 0.868537 0.419432 0.800853 0.035 Uiso 1 1 calc R U . . .
H68B H 0.950029 0.461779 0.776836 0.035 Uiso 1 1 calc R U . . .
H68C H 0.964446 0.384842 0.825322 0.035 Uiso 1 1 calc R U . . .
C34 C 1.00877(19) 0.25544(18) 0.74823(13) 0.0222(6) Uani 1 1 d . . . . .
H34 H 1.019671 0.238366 0.788763 0.027 Uiso 1 1 calc R U . . .
C70 C 0.7272(2) -0.08905(19) 0.57140(15) 0.0284(7) Uani 1 1 d . . . . .
H70A H 0.674019 -0.046402 0.588384 0.043 Uiso 1 1 calc R U . . .
H70B H 0.731678 -0.143666 0.593631 0.043 Uiso 1 1 calc R U . . .
H70C H 0.722583 -0.099151 0.528192 0.043 Uiso 1 1 calc R U . . .
C9 C 0.4765(2) 0.45176(18) 0.58087(13) 0.0247(6) Uani 1 1 d . . . . .
C72 C 0.5397(2) 0.71141(19) 0.72423(16) 0.0314(7) Uani 1 1 d . . . . .
H72 H 0.489887 0.731821 0.701685 0.038 Uiso 1 1 calc R U . . .
C36 C 0.71400(19) 0.34062(19) 0.50706(14) 0.0249(6) Uani 1 1 d . . . . .
H36A H 0.752185 0.299252 0.532206 0.037 Uiso 1 1 calc R U . . .
H36B H 0.731888 0.396087 0.506490 0.037 Uiso 1 1 calc R U . . .
H36C H 0.720457 0.317706 0.465356 0.037 Uiso 1 1 calc R U . . .
C74 C 0.89988(18) 0.05614(17) 0.55313(12) 0.0187(6) Uani 1 1 d . . . . .
C19 C 0.2537(2) 0.56320(19) 0.78847(16) 0.0312(7) Uani 1 1 d . . . . .
H19 H 0.259401 0.611740 0.811219 0.037 Uiso 1 1 calc R U . . .
C76 C 0.7692(2) 0.6194(2) 0.82863(14) 0.0314(7) Uani 1 1 d . . . . .
H76A H 0.777243 0.557270 0.836978 0.047 Uiso 1 1 calc R U . . .
H76B H 0.759237 0.651730 0.867258 0.047 Uiso 1 1 calc R U . . .
H76C H 0.822996 0.629555 0.804915 0.047 Uiso 1 1 calc R U . . .
C38 C 0.96889(19) 0.00649(18) 0.58562(13) 0.0218(6) Uani 1 1 d . . . . .
H38 H 1.022513 0.025612 0.587228 0.026 Uiso 1 1 calc R U . . .
C78 C 0.2285(2) 0.5759(2) 0.72831(16) 0.0337(8) Uani 1 1 d . . . . .
C5 C 0.8967(2) -0.13422(19) 0.83395(14) 0.0271(7) Uani 1 1 d . . . . .
C80 C 0.6298(2) 0.6465(2) 0.62501(15) 0.0317(7) Uani 1 1 d . . . . .
H80A H 0.570498 0.661496 0.610175 0.048 Uiso 1 1 calc R U . . .
H80B H 0.657522 0.585260 0.616100 0.048 Uiso 1 1 calc R U . . .
H80C H 0.667368 0.682711 0.604601 0.048 Uiso 1 1 calc R U . . .
C40 C 0.8204(2) 0.1377(2) 1.11382(14) 0.0367(8) Uani 1 1 d . . . . .
H40A H 0.818967 0.187505 1.140063 0.055 Uiso 1 1 calc R U . . .
H40B H 0.866079 0.087832 1.125556 0.055 Uiso 1 1 calc R U . . .
H40C H 0.761812 0.123137 1.118473 0.055 Uiso 1 1 calc R U . . .
C82 C 0.27077(19) 0.48020(19) 0.81563(14) 0.0255(7) Uani 1 1 d . . . . .
C21 C 0.8173(2) -0.11966(19) 0.87495(14) 0.0293(7) Uani 1 1 d . . . . .
H21 H 0.782483 -0.161924 0.877551 0.035 Uiso 1 1 calc R U . . .
C84 C 0.4874(2) 0.55770(19) 0.90525(14) 0.0300(7) Uani 1 1 d . . . . .
H84A H 0.510372 0.610150 0.907654 0.045 Uiso 1 1 calc R U . . .
H84B H 0.431591 0.564378 0.932050 0.045 Uiso 1 1 calc R U . . .
H84C H 0.476073 0.548725 0.863128 0.045 Uiso 1 1 calc R U . . .
C42 C 0.1300(2) 0.2082(2) 0.91600(16) 0.0348(8) Uani 1 1 d . . . . .
H42A H 0.087318 0.259221 0.934307 0.052 Uiso 1 1 calc R U . . .
H42B H 0.140996 0.162282 0.946468 0.052 Uiso 1 1 calc R U . . .
H42C H 0.105439 0.187407 0.881317 0.052 Uiso 1 1 calc R U . . .
C86 C 0.5315(2) 0.7307(2) 0.78763(17) 0.0359(8) Uani 1 1 d . . . . .
C11 C 0.2622(2) 0.2628(2) 0.94917(14) 0.0333(7) Uani 1 1 d . . . . .
H11A H 0.319012 0.277294 0.934660 0.050 Uiso 1 1 calc R U . . .
H11B H 0.272913 0.215595 0.978730 0.050 Uiso 1 1 calc R U . . .
H11C H 0.221188 0.313888 0.968745 0.050 Uiso 1 1 calc R U . . .
C88 C 1.0353(2) -0.1228(2) 0.65072(15) 0.0335(7) Uani 1 1 d . . . . .
H88A H 1.018389 -0.114459 0.694678 0.050 Uiso 1 1 calc R U . . .
H88B H 1.090030 -0.102505 0.639428 0.050 Uiso 1 1 calc R U . . .
H88C H 1.045929 -0.184561 0.640414 0.050 Uiso 1 1 calc R U . . .
C44 C 0.5876(2) 0.0307(2) 0.44882(15) 0.0299(7) Uani 1 1 d . . . . .
H44A H 0.613781 -0.030358 0.438182 0.045 Uiso 1 1 calc R U . . .
H44B H 0.533297 0.051064 0.428238 0.045 Uiso 1 1 calc R U . . .
H44C H 0.572542 0.036537 0.493078 0.045 Uiso 1 1 calc R U . . .
C90 C 0.4284(2) 0.53935(19) 0.61082(15) 0.0342(8) Uani 1 1 d . . . . .
H90A H 0.444663 0.541156 0.652553 0.051 Uiso 1 1 calc R U . . .
H90B H 0.363513 0.546231 0.611798 0.051 Uiso 1 1 calc R U . . .
H90C H 0.446236 0.586490 0.587194 0.051 Uiso 1 1 calc R U . . .
C23 C 0.2922(2) 0.4696(2) 0.88182(15) 0.0329(7) Uani 1 1 d . . . . .
H23A H 0.245534 0.447271 0.905875 0.049 Uiso 1 1 calc R U . . .
H23B H 0.294623 0.525917 0.898435 0.049 Uiso 1 1 calc R U . . .
H23C H 0.350142 0.428683 0.883652 0.049 Uiso 1 1 calc R U . . .
C92 C 0.6779(2) 0.0842(2) 0.35724(14) 0.0321(7) Uani 1 1 d . . . . .
H92A H 0.720826 0.119738 0.344987 0.048 Uiso 1 1 calc R U . . .
H92B H 0.622406 0.106869 0.338456 0.048 Uiso 1 1 calc R U . . .
H92C H 0.703343 0.024118 0.343776 0.048 Uiso 1 1 calc R U . . .
C46 C 0.6651(2) -0.1046(2) 0.73742(16) 0.0381(8) Uani 1 1 d . . . . .
H46A H 0.648711 -0.142533 0.707972 0.057 Uiso 1 1 calc R U . . .
H46B H 0.689940 -0.139324 0.771466 0.057 Uiso 1 1 calc R U . . .
H46C H 0.709920 -0.075857 0.717385 0.057 Uiso 1 1 calc R U . . .
C94 C 0.9384(2) 0.1830(2) 1.03598(16) 0.0331(7) Uani 1 1 d . . . . .
H94A H 0.949350 0.201824 0.993920 0.050 Uiso 1 1 calc R U . . .
H94B H 0.984506 0.131223 1.043884 0.050 Uiso 1 1 calc R U . . .
H94C H 0.940283 0.229562 1.064250 0.050 Uiso 1 1 calc R U . . .
C3 C 1.0965(2) 0.1025(2) 0.71180(16) 0.0396(9) Uani 1 1 d . . . . .
H3A H 1.132135 0.104027 0.745967 0.059 Uiso 1 1 calc R U . . .
H3B H 1.136398 0.080663 0.675139 0.059 Uiso 1 1 calc R U . . .
H3C H 1.055740 0.064056 0.721726 0.059 Uiso 1 1 calc R U . . .
C96 C 0.2115(3) 0.6672(2) 0.69938(19) 0.0519(11) Uani 1 1 d . . . . .
H96A H 0.181020 0.710658 0.730326 0.078 Uiso 1 1 calc R U . . .
H96B H 0.173999 0.668790 0.665851 0.078 Uiso 1 1 calc R U . . .
H96C H 0.268766 0.679772 0.683629 0.078 Uiso 1 1 calc R U . . .
C48 C 0.4418(3) 0.7839(2) 0.8197(2) 0.0551(11) Uani 1 1 d . . . . .
H48A H 0.453979 0.819142 0.852606 0.083 Uiso 1 1 calc R U . . .
H48B H 0.405660 0.744290 0.836689 0.083 Uiso 1 1 calc R U . . .
H48C H 0.409150 0.822004 0.789977 0.083 Uiso 1 1 calc R U . . .
C98 C 0.9256(3) -0.2169(2) 0.79440(17) 0.0448(9) Uani 1 1 d . . . . .
H98A H 0.913967 -0.266431 0.818307 0.067 Uiso 1 1 calc R U . . .
H98B H 0.989655 -0.227082 0.780968 0.067 Uiso 1 1 calc R U . . .
H98C H 0.891652 -0.209903 0.758674 0.067 Uiso 1 1 calc R U . . .
N9 N 0.9123(4) 0.6080(4) 0.9567(3) 0.1368(15) Uani 1 1 d D U . . .
C101 C 0.9821(5) 0.5826(6) 0.9312(4) 0.1368(15) Uani 1 1 d D U . . .
C102 C 1.0570(5) 0.5676(5) 0.8871(3) 0.1368(15) Uani 1 1 d D U . . .
H10A H 1.037689 0.587032 0.847144 0.205 Uiso 1 1 calc R U . . .
H10B H 1.085373 0.505491 0.885060 0.205 Uiso 1 1 calc R U . . .
H10C H 1.100044 0.599957 0.898394 0.205 Uiso 1 1 calc R U . . .

loop_
_atom_site_aniso_label
_atom_site_aniso_U_11
_atom_site_aniso_U_22
_atom_site_aniso_U_33
_atom_site_aniso_U_23
_atom_site_aniso_U_13
_atom_site_aniso_U_12
Ni1 0.01318(17) 0.01221(16) 0.01623(18) 0.00146(13) -0.00154(13) -0.00220(13)
Ni4 0.01501(17) 0.01184(16) 0.01383(17) 0.00070(13) -0.00108(13) -0.00160(13)
Ni2 0.01352(17) 0.01187(16) 0.01647(18) -0.00025(13) -0.00097(13) -0.00238(13)
Ni3 0.01425(17) 0.01262(16) 0.01485(17) 0.00055(13) -0.00061(13) -0.00155(13)
S1 0.0157(3) 0.0124(3) 0.0154(3) 0.0006(2) -0.0004(3) -0.0030(2)
S4 0.0143(3) 0.0116(3) 0.0185(3) 0.0002(2) -0.0001(3) -0.0020(2)
S6 0.0178(3) 0.0124(3) 0.0159(3) 0.0013(2) -0.0027(3) -0.0002(3)
S8 0.0143(3) 0.0138(3) 0.0169(3) -0.0008(2) -0.0016(3) -0.0021(3)
S2 0.0142(3) 0.0138(3) 0.0161(3) 0.0017(2) -0.0002(3) -0.0025(2)
S5 0.0138(3) 0.0128(3) 0.0200(3) 0.0011(3) -0.0012(3) -0.0017(2)
S3 0.0151(3) 0.0137(3) 0.0154(3) 0.0012(2) -0.0026(3) -0.0026(3)
S7 0.0161(3) 0.0133(3) 0.0157(3) -0.0001(2) -0.0016(3) -0.0004(3)
O1 0.0175(11) 0.0208(10) 0.0400(13) 0.0021(9) 0.0024(9) -0.0062(8)
O4 0.0293(12) 0.0122(10) 0.0391(12) -0.0001(8) 0.0053(9) -0.0062(8)
O6 0.0289(12) 0.0229(11) 0.0455(14) 0.0040(10) 0.0058(10) -0.0122(9)
O8 0.0337(12) 0.0221(11) 0.0257(11) 0.0064(9) -0.0083(9) 0.0026(9)
O2 0.0266(11) 0.0273(11) 0.0240(11) -0.0101(9) 0.0006(9) 0.0011(9)
O5 0.0376(13) 0.0275(11) 0.0224(11) 0.0001(9) -0.0123(10) 0.0033(9)
O3 0.0459(14) 0.0298(12) 0.0190(11) -0.0055(9) -0.0067(10) 0.0080(10)
O7 0.0144(11) 0.0298(11) 0.0433(13) 0.0032(10) 0.0012(9) -0.0015(9)
N1 0.0161(12) 0.0115(10) 0.0214(12) 0.0006(9) 0.0007(9) -0.0013(9)
N3 0.0149(12) 0.0138(11) 0.0217(12) 0.0024(9) 0.0010(9) -0.0037(9)
N5 0.0198(12) 0.0154(11) 0.0165(12) -0.0017(9) -0.0037(9) -0.0014(9)
N7 0.0182(12) 0.0145(11) 0.0169(12) -0.0012(9) -0.0015(9) -0.0011(9)
N8 0.0204(12) 0.0152(11) 0.0163(12) 0.0017(9) -0.0016(9) 0.0001(9)
N4 0.0142(12) 0.0185(11) 0.0245(13) 0.0033(10) -0.0014(10) -0.0041(9)
N2 0.0200(12) 0.0169(11) 0.0151(12) -0.0003(9) -0.0022(9) 0.0012(9)
N6 0.0169(12) 0.0163(11) 0.0236(13) 0.0016(9) 0.0011(10) -0.0056(9)
C1 0.0192(16) 0.0180(13) 0.0215(15) -0.0017(11) 0.0003(12) -0.0062(12)
C4 0.0295(16) 0.0175(14) 0.0228(15) 0.0005(11) 0.0006(12) -0.0080(12)
C6 0.0227(15) 0.0155(13) 0.0258(15) 0.0027(11) 0.0022(12) -0.0057(12)
C8 0.0206(15) 0.0173(13) 0.0274(16) 0.0030(12) 0.0026(12) -0.0081(11)
C10 0.0125(13) 0.0153(13) 0.0241(15) 0.0020(11) -0.0004(11) -0.0060(11)
C12 0.0228(15) 0.0201(14) 0.0185(14) 0.0009(11) -0.0049(12) -0.0030(12)
C14 0.0135(13) 0.0181(13) 0.0211(14) 0.0000(11) 0.0014(11) -0.0050(11)
C16 0.0183(14) 0.0131(13) 0.0264(15) -0.0021(11) 0.0031(12) -0.0059(11)
C18 0.0216(15) 0.0178(13) 0.0111(13) -0.0005(10) -0.0025(11) 0.0024(11)
C20 0.0146(13) 0.0123(12) 0.0206(14) 0.0004(10) -0.0024(11) -0.0040(10)
C22 0.0268(16) 0.0251(15) 0.0218(15) 0.0017(12) -0.0024(12) -0.0047(13)
C24 0.0203(14) 0.0142(13) 0.0171(14) 0.0040(11) -0.0049(11) 0.0033(11)
C25 0.0162(14) 0.0127(12) 0.0155(13) 0.0009(10) -0.0018(11) -0.0008(10)
C27 0.0232(15) 0.0173(14) 0.0191(14) -0.0011(11) -0.0006(12) -0.0086(12)
C29 0.0224(15) 0.0153(13) 0.0147(13) 0.0003(10) -0.0052(11) 0.0023(11)
C31 0.0172(14) 0.0176(13) 0.0219(15) 0.0005(11) 0.0014(11) -0.0066(11)
C33 0.0196(14) 0.0146(13) 0.0146(13) -0.0025(10) -0.0002(11) 0.0015(11)
C35 0.0151(13) 0.0138(12) 0.0145(13) 0.0019(10) -0.0005(10) -0.0009(10)
C37 0.0179(14) 0.0172(14) 0.0253(15) 0.0038(11) -0.0039(12) -0.0070(11)
C39 0.0181(14) 0.0148(13) 0.0172(14) -0.0026(10) -0.0008(11) -0.0027(11)
C41 0.0151(14) 0.0141(13) 0.0191(14) 0.0005(11) -0.0012(11) 0.0001(10)
C43 0.0327(18) 0.0299(16) 0.0259(16) 0.0040(13) 0.0016(13) -0.0047(14)
C45 0.0184(15) 0.0236(15) 0.0260(16) 0.0019(12) -0.0032(12) -0.0068(12)
C47 0.0259(16) 0.0313(16) 0.0281(17) 0.0085(13) 0.0003(13) -0.0035(13)
C49 0.0187(15) 0.0234(14) 0.0195(15) -0.0025(12) -0.0009(12) -0.0038(12)
C51 0.0242(16) 0.0180(14) 0.0349(18) 0.0082(13) -0.0004(13) -0.0025(12)
C53 0.0126(14) 0.0236(15) 0.0306(17) 0.0025(12) 0.0008(12) -0.0005(11)
C55 0.0214(15) 0.0170(13) 0.0172(14) 0.0035(11) -0.0047(11) -0.0012(11)
C57 0.0182(15) 0.0252(15) 0.0239(15) 0.0022(12) -0.0026(12) 0.0032(12)
C59 0.0185(14) 0.0251(15) 0.0175(14) 0.0035(12) -0.0008(11) -0.0023(12)
C61 0.0191(14) 0.0169(13) 0.0185(14) 0.0047(11) -0.0047(11) -0.0007(11)
C63 0.0226(15) 0.0200(14) 0.0236(15) 0.0062(12) -0.0041(12) -0.0027(12)
C65 0.0247(15) 0.0162(13) 0.0263(16) -0.0016(11) -0.0001(12) -0.0100(12)
C67 0.0252(16) 0.0292(16) 0.0305(17) 0.0030(13) -0.0062(13) -0.0015(13)
C69 0.0316(18) 0.0199(15) 0.044(2) 0.0021(14) 0.0132(15) -0.0087(13)
C71 0.0254(16) 0.0189(14) 0.0161(14) -0.0032(11) -0.0018(12) -0.0013(12)
C73 0.0318(17) 0.0160(13) 0.0188(15) -0.0025(11) 0.0004(12) -0.0036(12)
C75 0.0271(17) 0.0308(16) 0.0396(19) 0.0059(14) 0.0017(14) -0.0102(14)
C77 0.0154(14) 0.0128(12) 0.0203(14) -0.0008(11) -0.0011(11) 0.0012(10)
C79 0.0273(16) 0.0151(13) 0.0286(16) 0.0011(12) 0.0052(13) -0.0067(12)
C81 0.0206(16) 0.0322(17) 0.0335(18) 0.0075(14) 0.0001(13) 0.0021(13)
C83 0.0171(14) 0.0094(12) 0.0305(16) 0.0011(11) 0.0051(12) -0.0027(11)
C85 0.0213(15) 0.0258(15) 0.0177(14) -0.0037(12) -0.0012(12) -0.0003(12)
C87 0.0234(15) 0.0139(13) 0.0224(15) -0.0045(11) 0.0017(12) -0.0014(11)
C89 0.0240(15) 0.0216(14) 0.0174(14) 0.0011(11) -0.0023(12) 0.0009(12)
C91 0.0232(15) 0.0163(13) 0.0238(15) -0.0030(11) 0.0036(12) -0.0043(11)
C93 0.0247(16) 0.0212(14) 0.0193(14) -0.0059(11) -0.0026(12) -0.0041(12)
C95 0.0278(17) 0.0283(16) 0.0261(16) -0.0042(13) -0.0050(13) -0.0078(13)
C97 0.0229(16) 0.0299(16) 0.0290(17) -0.0016(13) -0.0045(13) -0.0049(13)
C99 0.0300(16) 0.0145(13) 0.0223(15) 0.0019(11) 0.0009(12) -0.0011(12)
C100 0.0265(16) 0.0186(14) 0.0177(15) -0.0029(11) 0.0003(12) 0.0022(12)
C50 0.0179(16) 0.0248(15) 0.0285(16) -0.0029(12) -0.0002(12) -0.0089(13)
C13 0.0203(15) 0.0245(15) 0.0245(15) 0.0022(12) -0.0001(12) -0.0018(12)
C52 0.0158(14) 0.0138(12) 0.0175(14) -0.0007(10) 0.0005(11) -0.0008(11)
C26 0.0316(17) 0.0151(13) 0.0230(15) 0.0016(11) -0.0060(13) -0.0043(12)
C54 0.0250(16) 0.0245(15) 0.0177(15) 0.0002(12) -0.0043(12) -0.0012(12)
C7 0.0193(15) 0.0253(15) 0.0276(16) 0.0013(12) 0.0018(12) -0.0059(12)
C56 0.0296(17) 0.0133(13) 0.0360(18) -0.0004(12) 0.0054(14) -0.0037(12)
C28 0.0163(14) 0.0113(12) 0.0201(14) -0.0010(10) -0.0021(11) -0.0016(10)
C58 0.0327(17) 0.0191(14) 0.0262(16) -0.0048(12) 0.0032(13) -0.0080(13)
C15 0.0265(16) 0.0192(14) 0.0210(15) -0.0023(11) -0.0004(12) 0.0029(12)
C60 0.0257(16) 0.0222(14) 0.0144(14) -0.0029(11) 0.0002(11) -0.0023(12)
C30 0.0232(15) 0.0260(15) 0.0181(15) 0.0006(12) -0.0047(12) 0.0030(12)
C62 0.0233(15) 0.0187(14) 0.0263(16) 0.0024(12) 0.0016(12) -0.0025(12)
C2 0.0203(15) 0.0140(13) 0.0361(17) 0.0039(12) -0.0006(13) -0.0038(11)
C64 0.0210(15) 0.0207(14) 0.0298(16) 0.0002(12) -0.0002(12) -0.0046(12)
C32 0.0142(14) 0.0174(14) 0.0302(16) 0.0014(12) 0.0015(12) -0.0030(11)
C66 0.0290(17) 0.0296(16) 0.0253(16) 0.0013(13) -0.0060(13) -0.0075(13)
C17 0.0371(19) 0.0209(15) 0.0350(18) -0.0010(13) 0.0123(15) -0.0048(14)
C68 0.0222(15) 0.0237(15) 0.0239(15) -0.0013(12) -0.0044(12) -0.0031(12)
C34 0.0196(15) 0.0231(14) 0.0223(15) 0.0033(12) 0.0000(12) -0.0030(12)
C70 0.0287(17) 0.0224(15) 0.0353(18) 0.0052(13) -0.0036(14) -0.0086(13)
C9 0.0312(17) 0.0184(14) 0.0212(15) 0.0024(12) -0.0043(13) 0.0016(12)
C72 0.0210(16) 0.0212(15) 0.048(2) 0.0089(14) 0.0013(14) 0.0007(12)
C36 0.0254(16) 0.0224(15) 0.0266(16) -0.0002(12) -0.0024(13) -0.0050(12)
C74 0.0210(15) 0.0161(13) 0.0166(14) -0.0043(11) 0.0018(11) -0.0005(11)
C19 0.0210(16) 0.0193(15) 0.051(2) -0.0035(14) 0.0025(14) -0.0022(12)
C76 0.0353(18) 0.0326(17) 0.0244(16) -0.0016(13) 0.0025(14) -0.0064(14)
C38 0.0190(15) 0.0205(14) 0.0238(15) -0.0046(12) -0.0002(12) -0.0009(12)
C78 0.0250(17) 0.0249(16) 0.047(2) 0.0066(15) 0.0020(15) 0.0006(13)
C5 0.0320(17) 0.0201(14) 0.0270(16) -0.0018(12) -0.0067(13) 0.0004(13)
C80 0.0235(16) 0.0286(16) 0.0414(19) 0.0019(14) -0.0105(14) 0.0005(13)
C40 0.043(2) 0.0408(19) 0.0180(16) 0.0039(14) -0.0043(14) 0.0077(16)
C82 0.0131(14) 0.0240(15) 0.0379(18) -0.0017(13) 0.0004(13) -0.0024(12)
C21 0.0351(18) 0.0219(15) 0.0341(18) 0.0051(13) -0.0071(14) -0.0119(13)
C84 0.0347(18) 0.0230(15) 0.0278(17) 0.0043(13) -0.0048(14) 0.0033(13)
C42 0.0224(17) 0.0360(18) 0.044(2) 0.0073(15) 0.0097(14) -0.0082(14)
C86 0.0285(18) 0.0213(15) 0.051(2) 0.0058(15) 0.0130(16) 0.0015(13)
C11 0.0385(19) 0.0325(17) 0.0278(17) 0.0035(14) -0.0013(14) -0.0069(15)
C88 0.0352(19) 0.0300(17) 0.0338(18) 0.0050(14) -0.0097(15) -0.0021(14)
C44 0.0294(17) 0.0280(16) 0.0350(18) -0.0051(13) -0.0056(14) -0.0107(13)
C90 0.0394(19) 0.0216(15) 0.0362(19) -0.0025(13) -0.0004(15) 0.0029(14)
C23 0.0313(18) 0.0261(16) 0.041(2) -0.0083(14) -0.0068(15) -0.0039(14)
C92 0.0382(19) 0.0342(17) 0.0208(16) -0.0054(13) -0.0051(14) -0.0005(14)
C46 0.040(2) 0.0250(16) 0.042(2) -0.0005(14) 0.0063(16) 0.0027(14)
C94 0.0293(18) 0.0305(17) 0.0380(19) -0.0025(14) -0.0106(14) -0.0008(14)
C3 0.051(2) 0.0255(16) 0.0299(18) 0.0018(14) 0.0013(16) 0.0135(15)
C96 0.056(2) 0.0245(17) 0.066(3) 0.0145(18) 0.004(2) 0.0038(17)
C48 0.042(2) 0.043(2) 0.063(3) 0.0061(19) 0.022(2) 0.0135(18)
C98 0.056(2) 0.0301(18) 0.047(2) -0.0136(16) 0.0043(18) -0.0122(17)
N9 0.112(2) 0.146(3) 0.153(3) -0.051(2) 0.014(2) -0.039(2)
C101 0.112(2) 0.146(3) 0.153(3) -0.051(2) 0.014(2) -0.039(2)
C102 0.112(2) 0.146(3) 0.153(3) -0.051(2) 0.014(2) -0.039(2)

loop_
_atom_type_symbol
_atom_type_description
_atom_type_scat_dispersion_real
_atom_type_scat_dispersion_imag
_atom_type_scat_source
C C 0.0033 0.0016 'International Tables Vol C Tables 4.2.6.8 and 6.1.1.4'
H H 0.0000 0.0000 'International Tables Vol C Tables 4.2.6.8 and 6.1.1.4'
N N 0.0061 0.0033 'International Tables Vol C Tables 4.2.6.8 and 6.1.1.4'
Ni Ni 0.3393 1.1124 'International Tables Vol C Tables 4.2.6.8 and 6.1.1.4'
O O 0.0106 0.0060 'International Tables Vol C Tables 4.2.6.8 and 6.1.1.4'
S S 0.1246 0.1234 'International Tables Vol C Tables 4.2.6.8 and 6.1.1.4'

loop_
_geom_angle_atom_site_label_1
_geom_angle_atom_site_label_2
_geom_angle_atom_site_label_3
_geom_angle
_geom_angle_site_symmetry_1
_geom_angle_site_symmetry_3
_geom_angle_publ_flag
S4 Ni1 Ni2 55.79(2) . . ?
S2 Ni1 Ni2 97.58(2) . . ?
S2 Ni1 S4 151.97(3) . . ?
S5 Ni1 Ni2 59.81(2) . . ?
S5 Ni1 S4 80.34(2) . . ?
S5 Ni1 S2 77.94(2) . . ?
S3 Ni1 Ni2 108.63(2) . . ?
S3 Ni1 S4 97.02(3) . . ?
S3 Ni1 S2 100.38(3) . . ?
S3 Ni1 S5 167.56(3) . . ?
S1 Ni4 Ni3 109.17(2) . . ?
S1 Ni4 S6 167.85(3) . . ?
S1 Ni4 S3 102.18(3) . . ?
S1 Ni4 S7 96.28(3) . . ?
S6 Ni4 Ni3 59.05(2) . . ?
S6 Ni4 S3 77.98(3) . . ?
S6 Ni4 S7 79.49(3) . . ?
S3 Ni4 Ni3 97.84(2) . . ?
S3 Ni4 S7 151.56(3) . . ?
S7 Ni4 Ni3 55.282(19) . . ?
S1 Ni2 Ni1 96.70(2) . . ?
S1 Ni2 S5 151.21(3) . . ?
S4 Ni2 Ni1 59.302(19) . . ?
S4 Ni2 S1 77.87(3) . . ?
S4 Ni2 S5 80.05(3) . . ?
S8 Ni2 Ni1 108.59(2) . . ?
S8 Ni2 S1 102.42(3) . . ?
S8 Ni2 S4 167.62(3) . . ?
S8 Ni2 S5 95.29(3) . . ?
S5 Ni2 Ni1 55.78(2) . . ?
S6 Ni3 Ni4 55.801(18) . . ?
S8 Ni3 Ni4 97.65(2) . . ?
S8 Ni3 S6 151.97(3) . . ?
S2 Ni3 Ni4 107.36(2) . . ?
S2 Ni3 S6 94.63(3) . . ?
S2 Ni3 S8 102.85(3) . . ?
S2 Ni3 S7 166.93(3) . . ?
S7 Ni3 Ni4 59.80(2) . . ?
S7 Ni3 S6 80.17(3) . . ?
S7 Ni3 S8 77.94(3) . . ?
Ni4 S1 Ni2 88.08(2) . . ?
C35 S1 Ni4 111.68(8) . . ?
C35 S1 Ni2 87.60(9) . . ?
Ni2 S4 Ni1 64.91(2) . . ?
C35 S4 Ni1 110.76(8) . . ?
C35 S4 Ni2 89.27(9) . . ?
Ni4 S6 Ni3 65.15(2) . . ?
C77 S6 Ni4 89.94(8) . . ?
C77 S6 Ni3 110.56(9) . . ?
Ni2 S8 Ni3 88.70(3) . . ?
C28 S8 Ni2 109.68(9) . . ?
C28 S8 Ni3 88.74(9) . . ?
Ni3 S2 Ni1 89.29(2) . . ?
C52 S2 Ni1 88.23(8) . . ?
C52 S2 Ni3 110.33(9) . . ?
Ni1 S5 Ni2 64.41(2) . . ?
C52 S5 Ni1 88.77(9) . . ?
C52 S5 Ni2 111.18(9) . . ?
Ni1 S3 Ni4 88.41(3) . . ?
C77 S3 Ni1 109.09(9) . . ?
C77 S3 Ni4 89.06(9) . . ?
Ni3 S7 Ni4 64.92(2) . . ?
C28 S7 Ni4 110.65(9) . . ?
C28 S7 Ni3 89.99(9) . . ?
C25 N1 C83 122.5(2) . . ?
C37 N1 C25 122.5(2) . . ?
C37 N1 C83 113.4(2) . . ?
C1 N3 C10 114.1(2) . . ?
C1 N3 C25 123.5(2) . . ?
C25 N3 C10 121.50(19) . . ?
C20 N5 C29 119.3(2) . . ?
C49 N5 C20 124.3(2) . . ?
C49 N5 C29 115.5(2) . . ?
C20 N7 C33 120.1(2) . . ?
C27 N7 C20 124.2(2) . . ?
C27 N7 C33 115.1(2) . . ?
C41 N8 C24 121.1(2) . . ?
C59 N8 C24 113.0(2) . . ?
C59 N8 C41 124.7(2) . . ?
C39 N4 C32 122.9(2) . . ?
C50 N4 C39 121.8(2) . . ?
C50 N4 C32 113.5(2) . . ?
C41 N2 C18 118.6(2) . . ?
C54 N2 C18 114.7(2) . . ?
C54 N2 C41 125.3(2) . . ?
C39 N6 C16 120.5(2) . . ?
C45 N6 C16 116.5(2) . . ?
C45 N6 C39 122.4(2) . . ?
O1 C1 N3 121.9(2) . . ?
O1 C1 C6 122.4(2) . . ?
N3 C1 C6 115.6(2) . . ?
H4A C4 H4B 109.5 . . ?
H4A C4 H4C 109.5 . . ?
H4B C4 H4C 109.5 . . ?
C31 C4 H4A 109.5 . . ?
C31 C4 H4B 109.5 . . ?
C31 C4 H4C 109.5 . . ?
C1 C6 C37 110.1(2) . . ?
C1 C6 C43 107.7(2) . . ?
C1 C6 C69 109.4(2) . . ?
C37 C6 C43 108.5(2) . . ?
C37 C6 C69 110.2(2) . . ?
C69 C6 C43 111.0(2) . . ?
C16 C8 C47 121.9(3) . . ?
C51 C8 C16 117.7(3) . . ?
C51 C8 C47 120.4(3) . . ?
C14 C10 N3 119.2(2) . . ?
C14 C10 C31 122.3(2) . . ?
C31 C10 N3 118.0(2) . . ?
C29 C12 C97 121.1(3) . . ?
C57 C12 C29 117.7(3) . . ?
C57 C12 C97 121.1(3) . . ?
C10 C14 C68 121.8(2) . . ?
C10 C14 C34 117.7(3) . . ?
C34 C14 C68 120.3(2) . . ?
C8 C16 N6 118.8(2) . . ?
C65 C16 N6 119.4(2) . . ?
C65 C16 C8 121.8(3) . . ?
C71 C18 N2 117.9(2) . . ?
C71 C18 C60 122.7(2) . . ?
C60 C18 N2 119.3(2) . . ?
N7 C20 N5 114.1(2) . . ?
C28 C20 N5 122.2(2) . . ?
C28 C20 N7 123.6(2) . . ?
H22A C22 H22B 109.5 . . ?
H22A C22 H22C 109.5 . . ?
H22B C22 H22C 109.5 . . ?
C71 C22 H22A 109.5 . . ?
C71 C22 H22B 109.5 . . ?
C71 C22 H22C 109.5 . . ?
C61 C24 N8 118.6(2) . . ?
C61 C24 C63 122.7(3) . . ?
C63 C24 N8 118.4(2) . . ?
N3 C25 N1 113.8(2) . . ?
C35 C25 N1 124.6(2) . . ?
C35 C25 N3 121.5(2) . . ?
O2 C27 N7 120.2(3) . . ?
O2 C27 C93 121.9(3) . . ?
N7 C27 C93 117.8(2) . . ?
C12 C29 N5 119.1(2) . . ?
C55 C29 N5 118.7(2) . . ?
C55 C29 C12 122.2(2) . . ?
C10 C31 C4 121.5(2) . . ?
C91 C31 C4 120.5(2) . . ?
C91 C31 C10 117.9(2) . . ?
C87 C33 N7 119.0(2) . . ?
C74 C33 N7 118.9(2) . . ?
C74 C33 C87 122.1(3) . . ?
S4 C35 S1 103.86(13) . . ?
C25 C35 S1 125.2(2) . . ?
C25 C35 S4 129.8(2) . . ?
O4 C37 N1 120.9(3) . . ?
O4 C37 C6 121.9(2) . . ?
N1 C37 C6 117.1(2) . . ?
N4 C39 N6 114.1(2) . . ?
C52 C39 N4 125.6(2) . . ?
C52 C39 N6 120.4(2) . . ?
N8 C41 N2 114.3(2) . . ?
C77 C41 N8 123.8(2) . . ?
C77 C41 N2 121.8(2) . . ?
C6 C43 H43A 109.5 . . ?
C6 C43 H43B 109.5 . . ?
C6 C43 H43C 109.5 . . ?
H43A C43 H43B 109.5 . . ?
H43A C43 H43C 109.5 . . ?
H43B C43 H43C 109.5 . . ?
O6 C45 N6 121.6(3) . . ?
O6 C45 C7 123.6(2) . . ?
N6 C45 C7 114.7(2) . . ?
C8 C47 H47A 109.5 . . ?
C8 C47 H47B 109.5 . . ?
C8 C47 H47C 109.5 . . ?
H47A C47 H47B 109.5 . . ?
H47A C47 H47C 109.5 . . ?
H47B C47 H47C 109.5 . . ?
O5 C49 N5 120.8(3) . . ?
O5 C49 C93 122.0(3) . . ?
N5 C49 C93 117.1(2) . . ?
C8 C51 H51 118.8 . . ?
C8 C51 C56 122.4(3) . . ?
C56 C51 H51 118.8 . . ?
C81 C53 C67 120.5(3) . . ?
C32 C53 C67 122.4(2) . . ?
C32 C53 C81 117.0(3) . . ?
C29 C55 C36 121.6(2) . . ?
C26 C55 C29 117.2(3) . . ?
C26 C55 C36 121.2(2) . . ?
C12 C57 H57 119.0 . . ?
C12 C57 C9 122.0(3) . . ?
C9 C57 H57 119.0 . . ?
O8 C59 N8 119.9(3) . . ?
O8 C59 C30 121.3(3) . . ?
N8 C59 C30 118.6(2) . . ?
C24 C61 C89 117.2(2) . . ?
C24 C61 C13 121.4(2) . . ?
C89 C61 C13 121.4(2) . . ?
C24 C63 C75 120.2(3) . . ?
C21 C63 C24 117.7(3) . . ?
C21 C63 C75 122.0(3) . . ?
C16 C65 C95 121.2(3) . . ?
C16 C65 C58 117.6(3) . . ?
C58 C65 C95 121.1(3) . . ?
C53 C67 H67A 109.5 . . ?
C53 C67 H67B 109.5 . . ?
C53 C67 H67C 109.5 . . ?
H67A C67 H67B 109.5 . . ?
H67A C67 H67C 109.5 . . ?
H67B C67 H67C 109.5 . . ?
C6 C69 H69A 109.5 . . ?
C6 C69 H69B 109.5 . . ?
C6 C69 H69C 109.5 . . ?
H69A C69 H69B 109.5 . . ?
H69A C69 H69C 109.5 . . ?
H69B C69 H69C 109.5 . . ?
C18 C71 C22 121.4(2) . . ?
C85 C71 C18 117.5(2) . . ?
C85 C71 C22 121.1(3) . . ?
C100 C73 H73 118.7 . . ?
C100 C73 C60 122.6(3) . . ?
C60 C73 H73 118.7 . . ?
C63 C75 H75A 109.5 . . ?
C63 C75 H75B 109.5 . . ?
C63 C75 H75C 109.5 . . ?
H75A C75 H75B 109.5 . . ?
H75A C75 H75C 109.5 . . ?
H75B C75 H75C 109.5 . . ?
S6 C77 S3 102.27(13) . . ?
C41 C77 S6 129.9(2) . . ?
C41 C77 S3 126.6(2) . . ?
C83 C79 C76 121.3(3) . . ?
C17 C79 C83 117.4(3) . . ?
C17 C79 C76 121.3(3) . . ?
C53 C81 H81 118.7 . . ?
C78 C81 C53 122.5(3) . . ?
C78 C81 H81 118.7 . . ?
C79 C83 N1 119.3(3) . . ?
C79 C83 C2 122.0(3) . . ?
C2 C83 N1 118.3(3) . . ?
C71 C85 H85 119.0 . . ?
C71 C85 C100 122.0(3) . . ?
C100 C85 H85 119.0 . . ?
C33 C87 C70 121.4(3) . . ?
C99 C87 C33 117.6(3) . . ?
C99 C87 C70 121.0(2) . . ?
C61 C89 H89 118.9 . . ?
C5 C89 C61 122.2(3) . . ?
C5 C89 H89 118.9 . . ?
C31 C91 H91 119.3 . . ?
C62 C91 C31 121.4(3) . . ?
C62 C91 H91 119.3 . . ?
C27 C93 C49 111.6(2) . . ?
C27 C93 C44 106.7(2) . . ?
C27 C93 C92 110.9(2) . . ?
C49 C93 C44 106.2(2) . . ?
C49 C93 C92 110.7(2) . . ?
C92 C93 C44 110.5(2) . . ?
C65 C95 H95A 109.5 . . ?
C65 C95 H95B 109.5 . . ?
C65 C95 H95C 109.5 . . ?
H95A C95 H95B 109.5 . . ?
H95A C95 H95C 109.5 . . ?
H95B C95 H95C 109.5 . . ?
C12 C97 H97A 109.5 . . ?
C12 C97 H97B 109.5 . . ?
C12 C97 H97C 109.5 . . ?
H97A C97 H97B 109.5 . . ?
H97A C97 H97C 109.5 . . ?
H97B C97 H97C 109.5 . . ?
C87 C99 H99 119.0 . . ?
C87 C99 C15 122.1(2) . . ?
C15 C99 H99 119.0 . . ?
C73 C100 C85 117.8(3) . . ?
C73 C100 C84 121.8(3) . . ?
C85 C100 C84 120.5(3) . . ?
O7 C50 N4 121.1(2) . . ?
O7 C50 C7 122.5(2) . . ?
N4 C50 C7 116.4(2) . . ?
C61 C13 H13A 109.5 . . ?
C61 C13 H13B 109.5 . . ?
C61 C13 H13C 109.5 . . ?
H13A C13 H13B 109.5 . . ?
H13A C13 H13C 109.5 . . ?
H13B C13 H13C 109.5 . . ?
S5 C52 S2 103.66(13) . . ?
C39 C52 S2 124.25(19) . . ?
C39 C52 S5 131.0(2) . . ?
C55 C26 H26 118.8 . . ?
C55 C26 C9 122.3(3) . . ?
C9 C26 H26 118.8 . . ?
O3 C54 N2 120.2(3) . . ?
O3 C54 C30 121.8(3) . . ?
N2 C54 C30 117.9(2) . . ?
C45 C7 C50 109.2(2) . . ?
C45 C7 C42 110.4(2) . . ?
C45 C7 C11 108.4(2) . . ?
C50 C7 C11 108.4(2) . . ?
C42 C7 C50 110.3(2) . . ?
C42 C7 C11 110.2(3) . . ?
C51 C56 C46 120.9(3) . . ?
C58 C56 C51 117.8(3) . . ?
C58 C56 C46 121.2(3) . . ?
S7 C28 S8 102.39(14) . . ?
C20 C28 S8 126.9(2) . . ?
C20 C28 S7 130.0(2) . . ?
C65 C58 H58 118.9 . . ?
C56 C58 C65 122.3(3) . . ?
C56 C58 H58 118.9 . . ?
C99 C15 C88 121.5(2) . . ?
C38 C15 C99 118.5(3) . . ?
C38 C15 C88 120.0(3) . . ?
C18 C60 C73 116.9(3) . . ?
C18 C60 C66 121.5(3) . . ?
C73 C60 C66 121.6(3) . . ?
C59 C30 C40 109.1(2) . . ?
C59 C30 C94 107.3(2) . . ?
C54 C30 C59 113.2(2) . . ?
C54 C30 C40 109.1(2) . . ?
C54 C30 C94 107.2(2) . . ?
C40 C30 C94 110.9(3) . . ?
C91 C62 C3 119.8(3) . . ?
C34 C62 C91 118.7(3) . . ?
C34 C62 C3 121.5(3) . . ?
C83 C2 C80 121.3(3) . . ?
C72 C2 C83 118.0(3) . . ?
C72 C2 C80 120.8(3) . . ?
H64A C64 H64B 109.5 . . ?
H64A C64 H64C 109.5 . . ?
H64B C64 H64C 109.5 . . ?
C74 C64 H64A 109.5 . . ?
C74 C64 H64B 109.5 . . ?
C74 C64 H64C 109.5 . . ?
C53 C32 N4 119.3(2) . . ?
C53 C32 C82 122.4(3) . . ?
C82 C32 N4 117.9(3) . . ?
C60 C66 H66A 109.5 . . ?
C60 C66 H66B 109.5 . . ?
C60 C66 H66C 109.5 . . ?
H66A C66 H66B 109.5 . . ?
H66A C66 H66C 109.5 . . ?
H66B C66 H66C 109.5 . . ?
C79 C17 H17 118.7 . . ?
C86 C17 C79 122.5(3) . . ?
C86 C17 H17 118.7 . . ?
C14 C68 H68A 109.5 . . ?
C14 C68 H68B 109.5 . . ?
C14 C68 H68C 109.5 . . ?
H68A C68 H68B 109.5 . . ?
H68A C68 H68C 109.5 . . ?
H68B C68 H68C 109.5 . . ?
C14 C34 H34 119.1 . . ?
C62 C34 C14 121.8(3) . . ?
C62 C34 H34 119.1 . . ?
C87 C70 H70A 109.5 . . ?
C87 C70 H70B 109.5 . . ?
C87 C70 H70C 109.5 . . ?
H70A C70 H70B 109.5 . . ?
H70A C70 H70C 109.5 . . ?
H70B C70 H70C 109.5 . . ?
C57 C9 C26 118.0(3) . . ?
C57 C9 C90 121.5(3) . . ?
C26 C9 C90 120.5(3) . . ?
C2 C72 H72 119.2 . . ?
C2 C72 C86 121.6(3) . . ?
C86 C72 H72 119.2 . . ?
C55 C36 H36A 109.5 . . ?
C55 C36 H36B 109.5 . . ?
C55 C36 H36C 109.5 . . ?
H36A C36 H36B 109.5 . . ?
H36A C36 H36C 109.5 . . ?
H36B C36 H36C 109.5 . . ?
C33 C74 C64 121.6(2) . . ?
C33 C74 C38 118.2(2) . . ?
C38 C74 C64 120.2(2) . . ?
C78 C19 H19 119.0 . . ?
C82 C19 H19 119.0 . . ?
C82 C19 C78 121.9(3) . . ?
C79 C76 H76A 109.5 . . ?
C79 C76 H76B 109.5 . . ?
C79 C76 H76C 109.5 . . ?
H76A C76 H76B 109.5 . . ?
H76A C76 H76C 109.5 . . ?
H76B C76 H76C 109.5 . . ?
C15 C38 C74 121.4(3) . . ?
C15 C38 H38 119.3 . . ?
C74 C38 H38 119.3 . . ?
C81 C78 C19 118.2(3) . . ?
C81 C78 C96 120.9(3) . . ?
C19 C78 C96 120.9(3) . . ?
C89 C5 C21 118.0(3) . . ?
C89 C5 C98 121.4(3) . . ?
C21 C5 C98 120.6(3) . . ?
C2 C80 H80A 109.5 . . ?
C2 C80 H80B 109.5 . . ?
C2 C80 H80C 109.5 . . ?
H80A C80 H80B 109.5 . . ?
H80A C80 H80C 109.5 . . ?
H80B C80 H80C 109.5 . . ?
C30 C40 H40A 109.5 . . ?
C30 C40 H40B 109.5 . . ?
C30 C40 H40C 109.5 . . ?
H40A C40 H40B 109.5 . . ?
H40A C40 H40C 109.5 . . ?
H40B C40 H40C 109.5 . . ?
C32 C82 C23 121.6(3) . . ?
C19 C82 C32 117.8(3) . . ?
C19 C82 C23 120.6(3) . . ?
C63 C21 C5 122.1(3) . . ?
C63 C21 H21 119.0 . . ?
C5 C21 H21 119.0 . . ?
C100 C84 H84A 109.5 . . ?
C100 C84 H84B 109.5 . . ?
C100 C84 H84C 109.5 . . ?
H84A C84 H84B 109.5 . . ?
H84A C84 H84C 109.5 . . ?
H84B C84 H84C 109.5 . . ?
C7 C42 H42A 109.5 . . ?
C7 C42 H42B 109.5 . . ?
C7 C42 H42C 109.5 . . ?
H42A C42 H42B 109.5 . . ?
H42A C42 H42C 109.5 . . ?
H42B C42 H42C 109.5 . . ?
C17 C86 C72 118.4(3) . . ?
C17 C86 C48 121.3(3) . . ?
C72 C86 C48 120.3(3) . . ?
C7 C11 H11A 109.5 . . ?
C7 C11 H11B 109.5 . . ?
C7 C11 H11C 109.5 . . ?
H11A C11 H11B 109.5 . . ?
H11A C11 H11C 109.5 . . ?
H11B C11 H11C 109.5 . . ?
C15 C88 H88A 109.5 . . ?
C15 C88 H88B 109.5 . . ?
C15 C88 H88C 109.5 . . ?
H88A C88 H88B 109.5 . . ?
H88A C88 H88C 109.5 . . ?
H88B C88 H88C 109.5 . . ?
C93 C44 H44A 109.5 . . ?
C93 C44 H44B 109.5 . . ?
C93 C44 H44C 109.5 . . ?
H44A C44 H44B 109.5 . . ?
H44A C44 H44C 109.5 . . ?
H44B C44 H44C 109.5 . . ?
C9 C90 H90A 109.5 . . ?
C9 C90 H90B 109.5 . . ?
C9 C90 H90C 109.5 . . ?
H90A C90 H90B 109.5 . . ?
H90A C90 H90C 109.5 . . ?
H90B C90 H90C 109.5 . . ?
C82 C23 H23A 109.5 . . ?
C82 C23 H23B 109.5 . . ?
C82 C23 H23C 109.5 . . ?
H23A C23 H23B 109.5 . . ?
H23A C23 H23C 109.5 . . ?
H23B C23 H23C 109.5 . . ?
C93 C92 H92A 109.5 . . ?
C93 C92 H92B 109.5 . . ?
C93 C92 H92C 109.5 . . ?
H92A C92 H92B 109.5 . . ?
H92A C92 H92C 109.5 . . ?
H92B C92 H92C 109.5 . . ?
C56 C46 H46A 109.5 . . ?
C56 C46 H46B 109.5 . . ?
C56 C46 H46C 109.5 . . ?
H46A C46 H46B 109.5 . . ?
H46A C46 H46C 109.5 . . ?
H46B C46 H46C 109.5 . . ?
C30 C94 H94A 109.5 . . ?
C30 C94 H94B 109.5 . . ?
C30 C94 H94C 109.5 . . ?
H94A C94 H94B 109.5 . . ?
H94A C94 H94C 109.5 . . ?
H94B C94 H94C 109.5 . . ?
C62 C3 H3A 109.5 . . ?
C62 C3 H3B 109.5 . . ?
C62 C3 H3C 109.5 . . ?
H3A C3 H3B 109.5 . . ?
H3A C3 H3C 109.5 . . ?
H3B C3 H3C 109.5 . . ?
C78 C96 H96A 109.5 . . ?
C78 C96 H96B 109.5 . . ?
C78 C96 H96C 109.5 . . ?
H96A C96 H96B 109.5 . . ?
H96A C96 H96C 109.5 . . ?
H96B C96 H96C 109.5 . . ?
C86 C48 H48A 109.5 . . ?
C86 C48 H48B 109.5 . . ?
C86 C48 H48C 109.5 . . ?
H48A C48 H48B 109.5 . . ?
H48A C48 H48C 109.5 . . ?
H48B C48 H48C 109.5 . . ?
C5 C98 H98A 109.5 . . ?
C5 C98 H98B 109.5 . . ?
C5 C98 H98C 109.5 . . ?
H98A C98 H98B 109.5 . . ?
H98A C98 H98C 109.5 . . ?
H98B C98 H98C 109.5 . . ?
N9 C101 C102 163.7(11) . . ?
C101 C102 H10A 109.5 . . ?
C101 C102 H10B 109.5 . . ?
C101 C102 H10C 109.5 . . ?
H10A C102 H10B 109.5 . . ?
H10A C102 H10C 109.5 . . ?
H10B C102 H10C 109.5 . . ?

loop_
_geom_bond_atom_site_label_1
_geom_bond_atom_site_label_2
_geom_bond_distance
_geom_bond_site_symmetry_2
_geom_bond_publ_flag
Ni1 Ni2 2.4214(5) . ?
Ni1 S4 2.2990(6) . ?
Ni1 S2 2.2318(7) . ?
Ni1 S5 2.2200(7) . ?
Ni1 S3 2.2016(7) . ?
Ni4 Ni3 2.4155(5) . ?
Ni4 S1 2.1908(7) . ?
Ni4 S6 2.2017(6) . ?
Ni4 S3 2.2210(7) . ?
Ni4 S7 2.3049(7) . ?
Ni2 S1 2.2548(7) . ?
Ni2 S4 2.2111(7) . ?
Ni2 S8 2.1951(7) . ?
Ni2 S5 2.3208(7) . ?
Ni3 S6 2.2828(7) . ?
Ni3 S8 2.2288(7) . ?
Ni3 S2 2.1829(7) . ?
Ni3 S7 2.1921(7) . ?
S1 C35 1.788(3) . ?
S4 C35 1.777(3) . ?
S6 C77 1.782(3) . ?
S8 C28 1.786(3) . ?
S2 C52 1.784(3) . ?
S5 C52 1.777(2) . ?
S3 C77 1.792(2) . ?
S7 C28 1.782(3) . ?
O1 C1 1.212(3) . ?
O4 C37 1.213(3) . ?
O6 C45 1.206(3) . ?
O8 C59 1.207(3) . ?
O2 C27 1.220(3) . ?
O5 C49 1.211(3) . ?
O3 C54 1.221(4) . ?
O7 C50 1.207(3) . ?
N1 C25 1.429(3) . ?
N1 C37 1.388(3) . ?
N1 C83 1.456(3) . ?
N3 C1 1.387(3) . ?
N3 C10 1.459(3) . ?
N3 C25 1.422(3) . ?
N5 C20 1.427(3) . ?
N5 C29 1.450(3) . ?
N5 C49 1.378(4) . ?
N7 C20 1.421(3) . ?
N7 C27 1.390(4) . ?
N7 C33 1.451(3) . ?
N8 C24 1.454(4) . ?
N8 C41 1.419(3) . ?
N8 C59 1.393(4) . ?
N4 C39 1.413(3) . ?
N4 C50 1.394(3) . ?
N4 C32 1.461(3) . ?
N2 C18 1.457(3) . ?
N2 C41 1.424(4) . ?
N2 C54 1.380(4) . ?
N6 C16 1.448(3) . ?
N6 C39 1.434(3) . ?
N6 C45 1.391(3) . ?
C1 C6 1.507(4) . ?
C4 H4A 0.9600 . ?
C4 H4B 0.9600 . ?
C4 H4C 0.9600 . ?
C4 C31 1.505(4) . ?
C6 C37 1.516(4) . ?
C6 C43 1.544(4) . ?
C6 C69 1.532(4) . ?
C8 C16 1.402(4) . ?
C8 C47 1.500(4) . ?
C8 C51 1.386(4) . ?
C10 C14 1.382(4) . ?
C10 C31 1.394(4) . ?
C12 C29 1.397(4) . ?
C12 C57 1.386(4) . ?
C12 C97 1.508(4) . ?
C14 C68 1.501(4) . ?
C14 C34 1.394(4) . ?
C16 C65 1.389(4) . ?
C18 C71 1.389(4) . ?
C18 C60 1.390(4) . ?
C20 C28 1.358(4) . ?
C22 H22A 0.9600 . ?
C22 H22B 0.9600 . ?
C22 H22C 0.9600 . ?
C22 C71 1.509(4) . ?
C24 C61 1.390(4) . ?
C24 C63 1.390(4) . ?
C25 C35 1.357(4) . ?
C27 C93 1.505(4) . ?
C29 C55 1.392(4) . ?
C31 C91 1.391(4) . ?
C33 C87 1.401(4) . ?
C33 C74 1.382(4) . ?
C39 C52 1.357(4) . ?
C41 C77 1.359(4) . ?
C43 H43A 0.9600 . ?
C43 H43B 0.9600 . ?
C43 H43C 0.9600 . ?
C45 C7 1.513(4) . ?
C47 H47A 0.9600 . ?
C47 H47B 0.9600 . ?
C47 H47C 0.9600 . ?
C49 C93 1.509(4) . ?
C51 H51 0.9300 . ?
C51 C56 1.388(4) . ?
C53 C67 1.494(4) . ?
C53 C81 1.401(4) . ?
C53 C32 1.389(4) . ?
C55 C26 1.390(4) . ?
C55 C36 1.497(4) . ?
C57 H57 0.9300 . ?
C57 C9 1.390(4) . ?
C59 C30 1.507(4) . ?
C61 C89 1.394(4) . ?
C61 C13 1.498(4) . ?
C63 C75 1.504(4) . ?
C63 C21 1.383(4) . ?
C65 C95 1.493(4) . ?
C65 C58 1.396(4) . ?
C67 H67A 0.9600 . ?
C67 H67B 0.9600 . ?
C67 H67C 0.9600 . ?
C69 H69A 0.9600 . ?
C69 H69B 0.9600 . ?
C69 H69C 0.9600 . ?
C71 C85 1.385(4) . ?
C73 H73 0.9300 . ?
C73 C100 1.381(4) . ?
C73 C60 1.393(4) . ?
C75 H75A 0.9600 . ?
C75 H75B 0.9600 . ?
C75 H75C 0.9600 . ?
C79 C83 1.392(4) . ?
C79 C17 1.391(4) . ?
C79 C76 1.498(4) . ?
C81 H81 0.9300 . ?
C81 C78 1.384(5) . ?
C83 C2 1.395(4) . ?
C85 H85 0.9300 . ?
C85 C100 1.396(4) . ?
C87 C99 1.377(4) . ?
C87 C70 1.505(4) . ?
C89 H89 0.9300 . ?
C89 C5 1.385(4) . ?
C91 H91 0.9300 . ?
C91 C62 1.387(4) . ?
C93 C44 1.559(4) . ?
C93 C92 1.519(4) . ?
C95 H95A 0.9600 . ?
C95 H95B 0.9600 . ?
C95 H95C 0.9600 . ?
C97 H97A 0.9600 . ?
C97 H97B 0.9600 . ?
C97 H97C 0.9600 . ?
C99 H99 0.9300 . ?
C99 C15 1.394(4) . ?
C100 C84 1.505(4) . ?
C50 C7 1.526(4) . ?
C13 H13A 0.9600 . ?
C13 H13B 0.9600 . ?
C13 H13C 0.9600 . ?
C26 H26 0.9300 . ?
C26 C9 1.391(4) . ?
C54 C30 1.506(4) . ?
C7 C42 1.524(4) . ?
C7 C11 1.541(4) . ?
C56 C58 1.387(4) . ?
C56 C46 1.510(4) . ?
C58 H58 0.9300 . ?
C15 C38 1.386(4) . ?
C15 C88 1.507(4) . ?
C60 C66 1.498(4) . ?
C30 C40 1.539(4) . ?
C30 C94 1.543(4) . ?
C62 C34 1.385(4) . ?
C62 C3 1.515(4) . ?
C2 C72 1.390(4) . ?
C2 C80 1.496(4) . ?
C64 H64A 0.9600 . ?
C64 H64B 0.9600 . ?
C64 H64C 0.9600 . ?
C64 C74 1.500(4) . ?
C32 C82 1.401(4) . ?
C66 H66A 0.9600 . ?
C66 H66B 0.9600 . ?
C66 H66C 0.9600 . ?
C17 H17 0.9300 . ?
C17 C86 1.376(5) . ?
C68 H68A 0.9600 . ?
C68 H68B 0.9600 . ?
C68 H68C 0.9600 . ?
C34 H34 0.9300 . ?
C70 H70A 0.9600 . ?
C70 H70B 0.9600 . ?
C70 H70C 0.9600 . ?
C9 C90 1.506(4) . ?
C72 H72 0.9300 . ?
C72 C86 1.392(5) . ?
C36 H36A 0.9600 . ?
C36 H36B 0.9600 . ?
C36 H36C 0.9600 . ?
C74 C38 1.391(4) . ?
C19 H19 0.9300 . ?
C19 C78 1.389(5) . ?
C19 C82 1.387(4) . ?
C76 H76A 0.9600 . ?
C76 H76B 0.9600 . ?
C76 H76C 0.9600 . ?
C38 H38 0.9300 . ?
C78 C96 1.516(4) . ?
C5 C21 1.394(4) . ?
C5 C98 1.504(4) . ?
C80 H80A 0.9600 . ?
C80 H80B 0.9600 . ?
C80 H80C 0.9600 . ?
C40 H40A 0.9600 . ?
C40 H40B 0.9600 . ?
C40 H40C 0.9600 . ?
C82 C23 1.495(4) . ?
C21 H21 0.9300 . ?
C84 H84A 0.9600 . ?
C84 H84B 0.9600 . ?
C84 H84C 0.9600 . ?
C42 H42A 0.9600 . ?
C42 H42B 0.9600 . ?
C42 H42C 0.9600 . ?
C86 C48 1.520(5) . ?
C11 H11A 0.9600 . ?
C11 H11B 0.9600 . ?
C11 H11C 0.9600 . ?
C88 H88A 0.9600 . ?
C88 H88B 0.9600 . ?
C88 H88C 0.9600 . ?
C44 H44A 0.9600 . ?
C44 H44B 0.9600 . ?
C44 H44C 0.9600 . ?
C90 H90A 0.9600 . ?
C90 H90B 0.9600 . ?
C90 H90C 0.9600 . ?
C23 H23A 0.9600 . ?
C23 H23B 0.9600 . ?
C23 H23C 0.9600 . ?
C92 H92A 0.9600 . ?
C92 H92B 0.9600 . ?
C92 H92C 0.9600 . ?
C46 H46A 0.9600 . ?
C46 H46B 0.9600 . ?
C46 H46C 0.9600 . ?
C94 H94A 0.9600 . ?
C94 H94B 0.9600 . ?
C94 H94C 0.9600 . ?
C3 H3A 0.9600 . ?
C3 H3B 0.9600 . ?
C3 H3C 0.9600 . ?
C96 H96A 0.9600 . ?
C96 H96B 0.9600 . ?
C96 H96C 0.9600 . ?
C48 H48A 0.9600 . ?
C48 H48B 0.9600 . ?
C48 H48C 0.9600 . ?
C98 H98A 0.9600 . ?
C98 H98B 0.9600 . ?
C98 H98C 0.9600 . ?
N9 C101 1.128(6) . ?
C101 C102 1.383(6) . ?
C102 H10A 0.9600 . ?
C102 H10B 0.9600 . ?
C102 H10C 0.9600 . ?

loop_
_geom_torsion_atom_site_label_1
_geom_torsion_atom_site_label_2
_geom_torsion_atom_site_label_3
_geom_torsion_atom_site_label_4
_geom_torsion
_geom_torsion_site_symmetry_1
_geom_torsion_site_symmetry_2
_geom_torsion_site_symmetry_3
_geom_torsion_site_symmetry_4
_geom_torsion_publ_flag
Ni1 S4 C35 S1 52.58(13) . . . . ?
Ni1 S4 C35 C25 -139.7(2) . . . . ?
Ni1 S2 C52 S5 10.02(11) . . . . ?
Ni1 S2 C52 C39 -159.4(2) . . . . ?
Ni1 S5 C52 S2 -10.08(11) . . . . ?
Ni1 S5 C52 C39 158.3(3) . . . . ?
Ni1 S3 C77 S6 80.71(12) . . . . ?
Ni1 S3 C77 C41 -111.0(2) . . . . ?
Ni4 S1 C35 S4 -77.03(12) . . . . ?
Ni4 S1 C35 C25 114.5(2) . . . . ?
Ni4 S6 C77 S3 7.35(11) . . . . ?
Ni4 S6 C77 C41 -160.4(3) . . . . ?
Ni4 S3 C77 S6 -7.28(11) . . . . ?
Ni4 S3 C77 C41 161.0(2) . . . . ?
Ni4 S7 C28 S8 -54.87(12) . . . . ?
Ni4 S7 C28 C20 134.5(2) . . . . ?
Ni2 S1 C35 S4 9.94(10) . . . . ?
Ni2 S1 C35 C25 -158.5(2) . . . . ?
Ni2 S4 C35 S1 -10.13(10) . . . . ?
Ni2 S4 C35 C25 157.6(2) . . . . ?
Ni2 S8 C28 S7 80.10(11) . . . . ?
Ni2 S8 C28 C20 -108.9(2) . . . . ?
Ni2 S5 C52 S2 51.78(14) . . . . ?
Ni2 S5 C52 C39 -139.9(3) . . . . ?
Ni3 S6 C77 S3 -55.96(13) . . . . ?
Ni3 S6 C77 C41 136.3(2) . . . . ?
Ni3 S8 C28 S7 -8.06(10) . . . . ?
Ni3 S8 C28 C20 163.0(2) . . . . ?
Ni3 S2 C52 S5 -78.57(13) . . . . ?
Ni3 S2 C52 C39 112.1(2) . . . . ?
Ni3 S7 C28 S8 8.19(10) . . . . ?
Ni3 S7 C28 C20 -162.5(2) . . . . ?
O1 C1 C6 C37 -141.2(3) . . . . ?
O1 C1 C6 C43 100.8(3) . . . . ?
O1 C1 C6 C69 -20.0(4) . . . . ?
O6 C45 C7 C50 -136.7(3) . . . . ?
O6 C45 C7 C42 -15.3(4) . . . . ?
O6 C45 C7 C11 105.4(3) . . . . ?
O8 C59 C30 C54 -163.0(2) . . . . ?
O8 C59 C30 C40 -41.3(4) . . . . ?
O8 C59 C30 C94 78.9(3) . . . . ?
O2 C27 C93 C49 -153.8(2) . . . . ?
O2 C27 C93 C44 90.5(3) . . . . ?
O2 C27 C93 C92 -30.0(3) . . . . ?
O5 C49 C93 C27 147.6(3) . . . . ?
O5 C49 C93 C44 -96.4(3) . . . . ?
O5 C49 C93 C92 23.6(4) . . . . ?
O3 C54 C30 C59 156.2(3) . . . . ?
O3 C54 C30 C40 34.5(4) . . . . ?
O3 C54 C30 C94 -85.7(3) . . . . ?
O7 C50 C7 C45 144.1(3) . . . . ?
O7 C50 C7 C42 22.7(4) . . . . ?
O7 C50 C7 C11 -98.0(3) . . . . ?
N1 C25 C35 S1 157.4(2) . . . . ?
N1 C25 C35 S4 -8.0(4) . . . . ?
N1 C83 C2 C72 -176.6(2) . . . . ?
N1 C83 C2 C80 2.1(4) . . . . ?
N3 C1 C6 C37 42.3(3) . . . . ?
N3 C1 C6 C43 -75.8(3) . . . . ?
N3 C1 C6 C69 163.5(2) . . . . ?
N3 C10 C14 C68 0.0(4) . . . . ?
N3 C10 C14 C34 -176.6(2) . . . . ?
N3 C10 C31 C4 -2.2(4) . . . . ?
N3 C10 C31 C91 175.1(2) . . . . ?
N3 C25 C35 S1 -24.7(4) . . . . ?
N3 C25 C35 S4 169.9(2) . . . . ?
N5 C20 C28 S8 21.7(4) . . . . ?
N5 C20 C28 S7 -169.76(18) . . . . ?
N5 C29 C55 C26 -174.5(2) . . . . ?
N5 C29 C55 C36 6.7(4) . . . . ?
N5 C49 C93 C27 -35.5(3) . . . . ?
N5 C49 C93 C44 80.5(3) . . . . ?
N5 C49 C93 C92 -159.5(2) . . . . ?
N7 C20 C28 S8 -160.18(19) . . . . ?
N7 C20 C28 S7 8.4(4) . . . . ?
N7 C27 C93 C49 29.7(3) . . . . ?
N7 C27 C93 C44 -86.0(3) . . . . ?
N7 C27 C93 C92 153.6(2) . . . . ?
N7 C33 C87 C99 -176.8(2) . . . . ?
N7 C33 C87 C70 2.5(4) . . . . ?
N7 C33 C74 C64 1.0(4) . . . . ?
N7 C33 C74 C38 178.4(2) . . . . ?
N8 C24 C61 C89 177.8(2) . . . . ?
N8 C24 C61 C13 -1.4(4) . . . . ?
N8 C24 C63 C75 -0.4(4) . . . . ?
N8 C24 C63 C21 -177.5(2) . . . . ?
N8 C41 C77 S6 8.2(4) . . . . ?
N8 C41 C77 S3 -156.8(2) . . . . ?
N8 C59 C30 C54 21.2(3) . . . . ?
N8 C59 C30 C40 142.9(3) . . . . ?
N8 C59 C30 C94 -96.9(3) . . . . ?
N4 C39 C52 S2 157.8(2) . . . . ?
N4 C39 C52 S5 -8.4(4) . . . . ?
N4 C50 C7 C45 -39.1(3) . . . . ?
N4 C50 C7 C42 -160.5(3) . . . . ?
N4 C50 C7 C11 78.8(3) . . . . ?
N4 C32 C82 C19 -177.1(2) . . . . ?
N4 C32 C82 C23 1.4(4) . . . . ?
N2 C18 C71 C22 7.3(4) . . . . ?
N2 C18 C71 C85 -175.0(2) . . . . ?
N2 C18 C60 C73 177.4(2) . . . . ?
N2 C18 C60 C66 -3.2(4) . . . . ?
N2 C41 C77 S6 -170.6(2) . . . . ?
N2 C41 C77 S3 24.4(4) . . . . ?
N2 C54 C30 C59 -26.9(4) . . . . ?
N2 C54 C30 C40 -148.6(3) . . . . ?
N2 C54 C30 C94 91.2(3) . . . . ?
N6 C16 C65 C95 -5.5(4) . . . . ?
N6 C16 C65 C58 174.7(2) . . . . ?
N6 C39 C52 S2 -23.4(4) . . . . ?
N6 C39 C52 S5 170.3(2) . . . . ?
N6 C45 C7 C50 45.8(3) . . . . ?
N6 C45 C7 C42 167.2(2) . . . . ?
N6 C45 C7 C11 -72.1(3) . . . . ?
C1 N3 C10 C14 101.4(3) . . . . ?
C1 N3 C10 C31 -70.1(3) . . . . ?
C1 N3 C25 N1 -17.6(4) . . . . ?
C1 N3 C25 C35 164.3(3) . . . . ?
C1 C6 C37 O4 147.6(3) . . . . ?
C1 C6 C37 N1 -36.0(3) . . . . ?
C4 C31 C91 C62 177.8(3) . . . . ?
C8 C16 C65 C95 172.7(2) . . . . ?
C8 C16 C65 C58 -7.1(4) . . . . ?
C8 C51 C56 C58 -4.0(4) . . . . ?
C8 C51 C56 C46 175.2(3) . . . . ?
C10 N3 C1 O1 -2.3(4) . . . . ?
C10 N3 C1 C6 174.2(2) . . . . ?
C10 N3 C25 N1 150.8(2) . . . . ?
C10 N3 C25 C35 -27.3(4) . . . . ?
C10 C14 C34 C62 2.8(4) . . . . ?
C10 C31 C91 C62 0.5(4) . . . . ?
C12 C29 C55 C26 8.4(4) . . . . ?
C12 C29 C55 C36 -170.4(3) . . . . ?
C12 C57 C9 C26 4.8(4) . . . . ?
C12 C57 C9 C90 -175.9(3) . . . . ?
C14 C10 C31 C4 -173.5(2) . . . . ?
C14 C10 C31 C91 3.8(4) . . . . ?
C16 N6 C39 N4 150.0(2) . . . . ?
C16 N6 C39 C52 -28.9(4) . . . . ?
C16 N6 C45 O6 -6.1(4) . . . . ?
C16 N6 C45 C7 171.4(2) . . . . ?
C16 C8 C51 C56 -0.3(4) . . . . ?
C16 C65 C58 C56 2.6(4) . . . . ?
C18 N2 C41 N8 -158.4(2) . . . . ?
C18 N2 C41 C77 20.5(4) . . . . ?
C18 N2 C54 O3 -3.5(4) . . . . ?
C18 N2 C54 C30 179.5(2) . . . . ?
C18 C71 C85 C100 -4.0(4) . . . . ?
C20 N5 C29 C12 -109.5(3) . . . . ?
C20 N5 C29 C55 73.3(3) . . . . ?
C20 N5 C49 O5 -166.5(2) . . . . ?
C20 N5 C49 C93 16.6(4) . . . . ?
C20 N7 C27 O2 179.2(2) . . . . ?
C20 N7 C27 C93 -4.3(3) . . . . ?
C20 N7 C33 C87 93.4(3) . . . . ?
C20 N7 C33 C74 -87.8(3) . . . . ?
C22 C71 C85 C100 173.6(3) . . . . ?
C24 N8 C41 N2 -179.9(2) . . . . ?
C24 N8 C41 C77 1.2(4) . . . . ?
C24 N8 C59 O8 -9.8(4) . . . . ?
C24 N8 C59 C30 166.1(2) . . . . ?
C24 C61 C89 C5 -1.7(4) . . . . ?
C24 C63 C21 C5 1.0(4) . . . . ?
C25 N1 C37 O4 179.5(3) . . . . ?
C25 N1 C37 C6 3.0(4) . . . . ?
C25 N1 C83 C79 97.3(3) . . . . ?
C25 N1 C83 C2 -89.7(3) . . . . ?
C25 N3 C1 O1 166.8(3) . . . . ?
C25 N3 C1 C6 -16.6(4) . . . . ?
C25 N3 C10 C14 -68.0(3) . . . . ?
C25 N3 C10 C31 120.5(3) . . . . ?
C27 N7 C20 N5 -16.6(3) . . . . ?
C27 N7 C20 C28 165.2(2) . . . . ?
C27 N7 C33 C87 -78.7(3) . . . . ?
C27 N7 C33 C74 100.2(3) . . . . ?
C29 N5 C20 N7 -158.7(2) . . . . ?
C29 N5 C20 C28 19.6(3) . . . . ?
C29 N5 C49 O5 2.7(4) . . . . ?
C29 N5 C49 C93 -174.3(2) . . . . ?
C29 C12 C57 C9 0.1(4) . . . . ?
C29 C55 C26 C9 -3.2(4) . . . . ?
C31 C10 C14 C68 171.2(2) . . . . ?
C31 C10 C14 C34 -5.4(4) . . . . ?
C31 C91 C62 C34 -2.8(4) . . . . ?
C31 C91 C62 C3 179.5(3) . . . . ?
C33 N7 C20 N5 172.2(2) . . . . ?
C33 N7 C20 C28 -6.1(4) . . . . ?
C33 N7 C27 O2 -9.2(3) . . . . ?
C33 N7 C27 C93 167.4(2) . . . . ?
C33 C87 C99 C15 -2.6(4) . . . . ?
C33 C74 C38 C15 -0.7(4) . . . . ?
C37 N1 C25 N3 24.8(3) . . . . ?
C37 N1 C25 C35 -157.2(3) . . . . ?
C37 N1 C83 C79 -96.6(3) . . . . ?
C37 N1 C83 C2 76.3(3) . . . . ?
C39 N4 C50 O7 179.1(3) . . . . ?
C39 N4 C50 C7 2.3(4) . . . . ?
C39 N4 C32 C53 100.1(3) . . . . ?
C39 N4 C32 C82 -87.7(3) . . . . ?
C39 N6 C16 C8 118.3(3) . . . . ?
C39 N6 C16 C65 -63.5(3) . . . . ?
C39 N6 C45 O6 165.4(3) . . . . ?
C39 N6 C45 C7 -17.0(4) . . . . ?
C41 N8 C24 C61 78.2(3) . . . . ?
C41 N8 C24 C63 -107.6(3) . . . . ?
C41 N8 C59 O8 -177.1(2) . . . . ?
C41 N8 C59 C30 -1.2(4) . . . . ?
C41 N2 C18 C71 71.4(3) . . . . ?
C41 N2 C18 C60 -112.1(3) . . . . ?
C41 N2 C54 O3 -169.5(3) . . . . ?
C41 N2 C54 C30 13.6(4) . . . . ?
C43 C6 C37 O4 -94.8(3) . . . . ?
C43 C6 C37 N1 81.6(3) . . . . ?
C45 N6 C16 C8 -70.0(3) . . . . ?
C45 N6 C16 C65 108.2(3) . . . . ?
C45 N6 C39 N4 -21.2(4) . . . . ?
C45 N6 C39 C52 159.9(3) . . . . ?
C47 C8 C16 N6 5.2(4) . . . . ?
C47 C8 C16 C65 -173.0(2) . . . . ?
C47 C8 C51 C56 178.8(3) . . . . ?
C49 N5 C20 N7 10.1(3) . . . . ?
C49 N5 C20 C28 -171.7(2) . . . . ?
C49 N5 C29 C12 80.7(3) . . . . ?
C49 N5 C29 C55 -96.5(3) . . . . ?
C51 C8 C16 N6 -175.8(2) . . . . ?
C51 C8 C16 C65 6.0(4) . . . . ?
C51 C56 C58 C65 2.8(4) . . . . ?
C53 C81 C78 C19 -2.6(5) . . . . ?
C53 C81 C78 C96 178.0(3) . . . . ?
C53 C32 C82 C19 -5.2(4) . . . . ?
C53 C32 C82 C23 173.3(3) . . . . ?
C55 C26 C9 C57 -3.2(4) . . . . ?
C55 C26 C9 C90 177.5(3) . . . . ?
C57 C12 C29 N5 175.9(2) . . . . ?
C57 C12 C29 C55 -7.0(4) . . . . ?
C59 N8 C24 C61 -89.6(3) . . . . ?
C59 N8 C24 C63 84.5(3) . . . . ?
C59 N8 C41 N2 -13.5(4) . . . . ?
C59 N8 C41 C77 167.6(3) . . . . ?
C61 C24 C63 C75 173.5(3) . . . . ?
C61 C24 C63 C21 -3.7(4) . . . . ?
C61 C89 C5 C21 -0.8(4) . . . . ?
C61 C89 C5 C98 -179.8(3) . . . . ?
C63 C24 C61 C89 4.0(4) . . . . ?
C63 C24 C61 C13 -175.3(2) . . . . ?
C67 C53 C81 C78 176.9(3) . . . . ?
C67 C53 C32 N4 -1.0(4) . . . . ?
C67 C53 C32 C82 -172.8(3) . . . . ?
C69 C6 C37 O4 26.9(4) . . . . ?
C69 C6 C37 N1 -156.6(2) . . . . ?
C71 C18 C60 C73 -6.2(4) . . . . ?
C71 C18 C60 C66 173.2(3) . . . . ?
C71 C85 C100 C73 -2.5(4) . . . . ?
C71 C85 C100 C84 177.9(3) . . . . ?
C75 C63 C21 C5 -176.1(3) . . . . ?
C79 C83 C2 C72 -3.8(4) . . . . ?
C79 C83 C2 C80 174.9(2) . . . . ?
C79 C17 C86 C72 -2.0(4) . . . . ?
C79 C17 C86 C48 178.2(3) . . . . ?
C81 C53 C32 N4 175.9(2) . . . . ?
C81 C53 C32 C82 4.1(4) . . . . ?
C83 N1 C25 N3 -170.5(2) . . . . ?
C83 N1 C25 C35 7.6(4) . . . . ?
C83 N1 C37 O4 13.5(4) . . . . ?
C83 N1 C37 C6 -163.0(2) . . . . ?
C83 C79 C17 C86 0.4(4) . . . . ?
C83 C2 C72 C86 2.1(4) . . . . ?
C87 C33 C74 C64 179.8(3) . . . . ?
C87 C33 C74 C38 -2.8(4) . . . . ?
C87 C99 C15 C38 -0.7(4) . . . . ?
C87 C99 C15 C88 -178.6(3) . . . . ?
C89 C5 C21 C63 1.1(4) . . . . ?
C91 C62 C34 C14 1.2(4) . . . . ?
C95 C65 C58 C56 -177.2(3) . . . . ?
C97 C12 C29 N5 -3.6(4) . . . . ?
C97 C12 C29 C55 173.5(3) . . . . ?
C97 C12 C57 C9 179.6(3) . . . . ?
C99 C15 C38 C74 2.5(4) . . . . ?
C100 C73 C60 C18 -0.9(4) . . . . ?
C100 C73 C60 C66 179.8(3) . . . . ?
C50 N4 C39 N6 28.9(4) . . . . ?
C50 N4 C39 C52 -152.3(3) . . . . ?
C50 N4 C32 C53 -94.6(3) . . . . ?
C50 N4 C32 C82 77.6(3) . . . . ?
C13 C61 C89 C5 177.6(3) . . . . ?
C54 N2 C18 C71 -95.5(3) . . . . ?
C54 N2 C18 C60 81.0(3) . . . . ?
C54 N2 C41 N8 7.1(4) . . . . ?
C54 N2 C41 C77 -174.0(3) . . . . ?
C60 C18 C71 C22 -169.1(3) . . . . ?
C60 C18 C71 C85 8.6(4) . . . . ?
C60 C73 C100 C85 5.0(4) . . . . ?
C60 C73 C100 C84 -175.4(3) . . . . ?
C2 C72 C86 C17 0.7(4) . . . . ?
C2 C72 C86 C48 -179.6(3) . . . . ?
C64 C74 C38 C15 176.7(3) . . . . ?
C32 N4 C39 N6 -166.9(2) . . . . ?
C32 N4 C39 C52 11.9(4) . . . . ?
C32 N4 C50 O7 13.6(4) . . . . ?
C32 N4 C50 C7 -163.2(2) . . . . ?
C32 C53 C81 C78 -0.1(4) . . . . ?
C17 C79 C83 N1 175.3(2) . . . . ?
C17 C79 C83 C2 2.6(4) . . . . ?
C68 C14 C34 C62 -173.8(3) . . . . ?
C70 C87 C99 C15 178.1(3) . . . . ?
C36 C55 C26 C9 175.6(3) . . . . ?
C74 C33 C87 C99 4.4(4) . . . . ?
C74 C33 C87 C70 -176.3(3) . . . . ?
C76 C79 C83 N1 -3.4(4) . . . . ?
C76 C79 C83 C2 -176.1(2) . . . . ?
C76 C79 C17 C86 179.1(3) . . . . ?
C78 C19 C82 C32 2.3(4) . . . . ?
C78 C19 C82 C23 -176.2(3) . . . . ?
C80 C2 C72 C86 -176.6(3) . . . . ?
C82 C19 C78 C81 1.4(5) . . . . ?
C82 C19 C78 C96 -179.2(3) . . . . ?
C88 C15 C38 C74 -179.7(3) . . . . ?
C46 C56 C58 C65 -176.4(3) . . . . ?
C3 C62 C34 C14 178.8(3) . . . . ?
C98 C5 C21 C63 -179.9(3) . . . . ?
